data_7056230
loop_
_publ_author_name
'Tomczyk, Karolina'
'Wozny, Mateusz'
'Domagala, Slawomir'
'Wieckowska, Agnieszka'
'Paw\/lowska, Joanna'
'Wozniak, Krzysztof'
'Korybut-Daszkiewicz, Bohdan'

_publ_section_title
;
 Rotaxanes composed of dibenzo-24-crown-8 and macrocyclic transition metal
 complexing tetraimine units
;
_journal_name_full 'New J. Chem.'
_journal_paper_doi 10.1039/C7NJ00909G
_journal_year 2017
_chemical_formula_moiety 'C40 H58 Cu N12 Ni, 2.23(C3 H6 O), C24 H32 O8, 4(F6 P)'
_chemical_formula_sum 'C70.7 H103.39 Cu F24 N12 Ni O10.23 P4'
_chemical_formula_weight 1987.33
_space_group_crystal_system triclinic
_space_group_IT_number 2
_space_group_name_Hall '-P 1'
_space_group_name_H-M_alt 'P -1'
_atom_sites_solution_hydrogens geom
_audit_creation_date
;
'Tue Oct 06 17:37:24 2015'
;
_audit_creation_method
;
CrysAlisPro, Agilent Technologies,
Version 1.171.37.35 (release 13-08-2014 CrysAlis171 .NET)
(compiled Aug 13 2014,18:06:01)
;
_audit_update_record
;
2017-01-29 deposited with the CCDC.
2017-05-24 downloaded from the CCDC.
;
_cell_angle_alpha 74.0155(19)
_cell_angle_beta 88.0178(17)
_cell_angle_gamma 69.385(2)
_cell_formula_units_Z 2
_cell_length_a 13.7274(3)
_cell_length_b 16.1814(4)
_cell_length_c 21.4063(4)
_cell_measurement_reflns_used 27306
_cell_measurement_temperature 100.00(10)
_cell_measurement_theta_max 31.4650
_cell_measurement_theta_min 2.0790
_cell_volume 4268.12(18)
_computing_cell_refinement
;
CrysAlisPro, Agilent Technologies,
Version 1.171.37.35 (release 13-08-2014 CrysAlis171 .NET)
(compiled Aug 13 2014,18:06:01)
;
_computing_data_collection
;
CrysAlisPro, Agilent Technologies,
Version 1.171.37.35 (release 13-08-2014 CrysAlis171 .NET)
(compiled Aug 13 2014,18:06:01)
;
_computing_data_reduction
;
CrysAlisPro, Agilent Technologies,
Version 1.171.37.35 (release 13-08-2014 CrysAlis171 .NET)
(compiled Aug 13 2014,18:06:01)
;
_computing_molecular_graphics 'Olex2 (Dolomanov et al., 2009)'
_computing_publication_material 'Olex2 (Dolomanov et al., 2009)'
_computing_structure_refinement 'ShelXL (Sheldrick, 2015)'
_computing_structure_solution 'SIR2004 (Burla et al., 2007)'
_diffrn_ambient_environment N~2~
_diffrn_ambient_temperature 100.00(10)
_diffrn_detector 'CCD plate'
_diffrn_detector_area_resol_mean 5.2195
_diffrn_detector_type Atlas
_diffrn_measured_fraction_theta_full 0.999
_diffrn_measured_fraction_theta_max 0.999
_diffrn_measurement_details
;
#__ type_ start__ end____ width___ exp.time_
  1 omega  -19.00  116.00   1.0000   87.5000
omega____ theta____ kappa____ phi______ frames
    -       26.5569   37.0000  -60.0000 135

#__ type_ start__ end____ width___ exp.time_
  2 omega   34.00  125.00   1.0000   87.5000
omega____ theta____ kappa____ phi______ frames
    -       26.5569 -178.0000 -180.0000 91

#__ type_ start__ end____ width___ exp.time_
  3 omega  -14.00  117.00   1.0000   87.5000
omega____ theta____ kappa____ phi______ frames
    -       26.5569   57.0000 -150.0000 131

#__ type_ start__ end____ width___ exp.time_
  4 omega   35.00  127.00   1.0000   87.5000
omega____ theta____ kappa____ phi______ frames
    -       26.5569  178.0000  120.0000 92

#__ type_ start__ end____ width___ exp.time_
  5 omega  -68.00   62.00   1.0000   87.5000
omega____ theta____ kappa____ phi______ frames
    -      -27.8069   57.0000  -30.0000 130

#__ type_ start__ end____ width___ exp.time_
  6 omega -126.00  -55.00   1.0000   87.5000
omega____ theta____ kappa____ phi______ frames
    -      -27.8069  178.0000  150.0000 71

#__ type_ start__ end____ width___ exp.time_
  7 omega  -14.00  117.00   1.0000   87.5000
omega____ theta____ kappa____ phi______ frames
    -       26.5569   57.0000   60.0000 131

#__ type_ start__ end____ width___ exp.time_
  8 omega  -64.00  -32.00   1.0000   87.5000
omega____ theta____ kappa____ phi______ frames
    -       26.5569  -57.0000  150.0000 32

#__ type_ start__ end____ width___ exp.time_
  9 omega   64.00  116.00   1.0000   87.5000
omega____ theta____ kappa____ phi______ frames
    -       26.5569  142.0000  -68.0000 52

#__ type_ start__ end____ width___ exp.time_
 10 omega    6.00   42.00   1.0000   87.5000
omega____ theta____ kappa____ phi______ frames
    -      -27.8069 -132.0000   29.2789 36

#__ type_ start__ end____ width___ exp.time_
 11 omega -117.00   17.00   1.0000   87.5000
omega____ theta____ kappa____ phi______ frames
    -      -27.8069  -37.0000    0.0000 134
;
_diffrn_measurement_device 'four-circle diffractometer'
_diffrn_measurement_device_type 'SuperNova, Dual, Cu at zero, Atlas'
_diffrn_measurement_method '\w scans'
_diffrn_orient_matrix_UB_11 -0.0075304000
_diffrn_orient_matrix_UB_12 -0.0422252000
_diffrn_orient_matrix_UB_13 0.0037132000
_diffrn_orient_matrix_UB_21 0.0016792000
_diffrn_orient_matrix_UB_22 -0.0079956000
_diffrn_orient_matrix_UB_23 0.0342994000
_diffrn_orient_matrix_UB_31 -0.0547976000
_diffrn_orient_matrix_UB_32 0.0231305000
_diffrn_orient_matrix_UB_33 -0.0018777000
_diffrn_radiation_monochromator mirror
_diffrn_radiation_probe x-ray
_diffrn_radiation_type MoK\a
_diffrn_radiation_wavelength 0.71073
_diffrn_reflns_av_R_equivalents 0.0472
_diffrn_reflns_av_unetI/netI 0.0976
_diffrn_reflns_Laue_measured_fraction_full 0.999
_diffrn_reflns_Laue_measured_fraction_max 0.999
_diffrn_reflns_limit_h_max 20
_diffrn_reflns_limit_h_min -19
_diffrn_reflns_limit_k_max 24
_diffrn_reflns_limit_k_min -23
_diffrn_reflns_limit_l_max 32
_diffrn_reflns_limit_l_min -31
_diffrn_reflns_number 101860
_diffrn_reflns_point_group_measured_fraction_full 0.999
_diffrn_reflns_point_group_measured_fraction_max 0.999
_diffrn_reflns_theta_full 25.242
_diffrn_reflns_theta_max 30.508
_diffrn_reflns_theta_min 1.931
_diffrn_source 'SuperNova (Mo) X-ray Source'
_exptl_absorpt_coefficient_mu 0.660
_exptl_absorpt_correction_T_max 1.00000
_exptl_absorpt_correction_T_min 0.87606
_exptl_absorpt_correction_type multi-scan
_exptl_absorpt_process_details
;
CrysAlisPro, Agilent Technologies,
Version 1.171.37.35 (release 13-08-2014 CrysAlis171 .NET)
(compiled Aug 13 2014,18:06:01)
Empirical absorption correction using spherical harmonics,
 implemented in SCALE3 ABSPACK scaling algorithm.
Empirical absorption correction using spherical harmonics,
 implemented in SCALE3 ABSPACK scaling algorithm.
;
_exptl_crystal_colour yellow
_exptl_crystal_density_diffrn 1.546
_exptl_crystal_description block
_exptl_crystal_F_000 2053
_exptl_crystal_size_max 0.3643
_exptl_crystal_size_mid 0.2289
_exptl_crystal_size_min 0.1086
_refine_diff_density_max 0.676
_refine_diff_density_min -0.597
_refine_diff_density_rms 0.060
_refine_ls_extinction_method none
_refine_ls_goodness_of_fit_ref 0.923
_refine_ls_hydrogen_treatment constr
_refine_ls_matrix_type full
_refine_ls_number_parameters 1553
_refine_ls_number_reflns 26052
_refine_ls_number_restraints 844
_refine_ls_restrained_S_all 0.938
_refine_ls_R_factor_all 0.0802
_refine_ls_R_factor_gt 0.0403
_refine_ls_shift/su_max 0.004
_refine_ls_shift/su_mean 0.000
_refine_ls_structure_factor_coef Fsqd
_refine_ls_weighting_details 'w=1/[\s^2^(Fo^2^)+(0.0554P)^2^] where P=(Fo^2^+2Fc^2^)/3'
_refine_ls_weighting_scheme calc
_refine_ls_wR_factor_gt 0.0998
_refine_ls_wR_factor_ref 0.1066
_reflns_Friedel_coverage 0.000
_reflns_number_gt 14859
_reflns_number_total 26052
_reflns_threshold_expression 'I > 2\s(I)'
_cod_data_source_file c7nj00909g2.cif
_cod_data_source_block rx-meta-cuni
_cod_original_cell_volume 4268.13(16)
_cod_original_formula_sum 'C70.70 H103.39 Cu F24 N12 Ni O10.23 P4'
_cod_database_code 7056230
_chemical_oxdiff_formula C69.8H103.5CuF24N13NiO10.3P4
_shelx_space_group_comment
;
The symmetry employed for this shelxl refinement is uniquely defined
by the following loop, which should always be used as a source of
symmetry information in preference to the above space-group names.
They are only intended as comments.
;
_cell_oxdiff_angle_alpha 74.0155(19)
_cell_oxdiff_angle_beta 88.0178(17)
_cell_oxdiff_angle_gamma 69.385(2)
_cell_oxdiff_length_a 13.7274(3)
_cell_oxdiff_length_b 16.1814(4)
_cell_oxdiff_length_c 21.4063(4)
_cell_oxdiff_measurement_reflns_used 27306
_cell_oxdiff_volume 4268.13(16)
_reflns_odcompleteness_completeness 99.98
_reflns_odcompleteness_iscentric 1
_reflns_odcompleteness_theta 26.32
_olex2_refinement_description
;
1. Fixed Uiso
 At 1.2 times of:
  All C(H) groups, All C(H,H) groups, All C(H,H,H,H) groups, All N(H) groups
 At 1.5 times of:
  All C(H,H,H) groups
2. Restrained distances
 P4B-F21B \\sim P4A-F21A \\sim P4B-F24B \\sim P4A-F24A \\sim P4B-F20B \\sim
P4A-F20A \\sim P4B-F23B ~
 P4A-F23A \\sim P4A-F22A \\sim P4A-F19A \\sim P4B-F19B \\sim P4B-F22B
 with sigma of 0.02
 P3B-F15B \\sim P3B-F16B \\sim P3A-F16A \\sim P3A-F15A \\sim P3A-F13A \\sim
P3B-F13B \\sim P3B-F18B ~
 P3A-F18A \\sim P3B-F17B \\sim P3B-F14B \\sim P3A-F14A \\sim P3A-F17A
 with sigma of 0.02
 N4A-C9A \\sim N4B-C9B \\sim N1-C1
 with sigma of 0.02
 Ni1B-N3 \\sim Ni1B-N2 \\sim Ni1B-N4B \\sim Ni1B-N1 \\sim Ni1A-N3 \\sim
Ni1A-N4A \\sim Ni1A-N2 \\sim Ni1A-N1
 with sigma of 0.02
 O6-C61B \\sim O6-C61A \\sim O7B-C62B \\sim O7A-C62A \\sim O2B-C49 \\sim
O2A-C49 \\sim O3-C50
 with sigma of 0.02
 C64A-C63A \\sim C64B-C63B \\sim C48A-C47A \\sim C48B-C47B
 with sigma of 0.02
3. Uiso/Uaniso restraints and constraints
C47B \\sim C48B \\sim C47A \\sim C48A \\sim O1A \\sim O1B \\sim O2A \\sim O2B:
within 1.7A with sigma of 0.04 and sigma for terminal atoms of 0.08
C47B \\sim O1B \\sim C48B: within 1.7A with sigma of 0.04 and sigma for
terminal atoms of 0.08
Uanis(C48B) \\sim Ueq, Uanis(C47B) \\sim Ueq, Uanis(C61B) \\sim Ueq: with sigma
of 0.1 and sigma for terminal atoms of 0.2
4. Rigid body (RIGU) restrains
 P2, P1, P4A, P4B, P3A, P3B, F9A, F10A, F11A, F12A, F7, F8, F9B, F10B, F11B,
 F12B, F3A, F4A, F5A, F6A, F1, F2, F3B, F4B, F5B, F6B, F19A, F19B, F20A, F20B,
 F21A, F21B, F22A, F22B, F23A, F23B, F24A, F24B, F13A, F14A, F15A, F16A, F17A,
 F18A, F13B, F14B, F15B, F16B, F17B, F18B
 with sigma for 1-2 distances of 0.004 and sigma for 1-3 distances of 0.004
 C43B, C44B, C45B, C41B, C42B, C46B, O1B, O8B, C64B, C63B, O7B, C62B, C61B, O6,
  C47B, C48B, O2B, C49
 with sigma for 1-2 distances of 0.004 and sigma for 1-3 distances of 0.004
 C47B, O1B, C48B, O2B, C49
 with sigma for 1-2 distances of 0.004 and sigma for 1-3 distances of 0.004
5. Others
 Sof(F19B)=Sof(F20B)=Sof(F21B)=Sof(F22B)=Sof(F23B)=Sof(F24B)=Sof(P4B)=1-FVAR(1)
 Sof(F19A)=Sof(F20A)=Sof(F21A)=Sof(F22A)=Sof(F23A)=Sof(F24A)=Sof(P4A)=FVAR(1)
 Sof(P3B)=Sof(F13B)=Sof(F14B)=Sof(F15B)=Sof(F16B)=Sof(F17B)=Sof(F18B)=1-FVAR(2)
 Sof(F13A)=Sof(F14A)=Sof(F15A)=Sof(F16A)=Sof(F17A)=Sof(F18A)=Sof(P3A)=FVAR(2)
 Sof(F3B)=Sof(F4B)=Sof(F5B)=Sof(F6B)=1-FVAR(3)
 Sof(F3A)=Sof(F4A)=Sof(F5A)=Sof(F6A)=FVAR(3)
 Sof(H1B)=Sof(H7BC)=Sof(H7BD)=Sof(C8B)=Sof(H8BA)=Sof(H8BB)=Sof(C9B)=Sof(H9B)=
 Sof(C10B)=Sof(C11B)=Sof(H11B)=Sof(C12B)=Sof(H12C)=Sof(H12D)=Sof(C13B)=
 Sof(H13D)=Sof(H13E)=Sof(H13F)=Sof(C14B)=Sof(H14C)=Sof(H14D)=Sof(C15B)=
 Sof(H15D)=Sof(H15E)=Sof(H15F)=Sof(N4B)=Sof(N5B)=Sof(Ni1B)=1-FVAR(4)
 Sof(H1A)=Sof(H7AA)=Sof(H7AB)=Sof(C8A)=Sof(H8AA)=Sof(H8AB)=Sof(C9A)=Sof(H9A)=
 Sof(C10A)=Sof(C11A)=Sof(H11A)=Sof(C12A)=Sof(H12A)=Sof(H12B)=Sof(C13A)=
 Sof(H13A)=Sof(H13B)=Sof(H13C)=Sof(C14A)=Sof(H14A)=Sof(H14B)=Sof(C15A)=
 Sof(H15A)=Sof(H15B)=Sof(H15C)=Sof(N4A)=Sof(N5A)=Sof(Ni1A)=FVAR(4)
 Sof(F9B)=Sof(F10B)=Sof(F11B)=Sof(F12B)=1-FVAR(5)
 Sof(F9A)=Sof(F10A)=Sof(F11A)=Sof(F12A)=FVAR(5)
 Sof(C41B)=Sof(C42B)=Sof(H42B)=Sof(C43B)=Sof(H43B)=Sof(C44B)=Sof(H44B)=
 Sof(C45B)=Sof(H45B)=Sof(C46B)=Sof(C47B)=Sof(H47C)=Sof(H47D)=Sof(C48B)=
 Sof(H48C)=Sof(H48D)=Sof(H49C)=Sof(H49D)=Sof(C61B)=Sof(H61C)=Sof(H61D)=
 Sof(C62B)=Sof(H62C)=Sof(H62D)=Sof(C63B)=Sof(H63C)=Sof(H63D)=Sof(C64B)=
 Sof(H64C)=Sof(H64D)=Sof(O1B)=Sof(O2B)=Sof(O7B)=Sof(O8B)=1-FVAR(6)
 Sof(C41A)=Sof(C42A)=Sof(H42A)=Sof(C43A)=Sof(H43A)=Sof(C44A)=Sof(H44A)=
 Sof(C45A)=Sof(H45A)=Sof(C46A)=Sof(C47A)=Sof(H47A)=Sof(H47B)=Sof(C48A)=
 Sof(H48A)=Sof(H48B)=Sof(H49A)=Sof(H49B)=Sof(C61A)=Sof(H61A)=Sof(H61B)=
 Sof(C62A)=Sof(H62A)=Sof(H62B)=Sof(C63A)=Sof(H63A)=Sof(H63B)=Sof(C64A)=
 Sof(H64A)=Sof(H64B)=Sof(O1A)=Sof(O2A)=Sof(O7A)=Sof(O8A)=FVAR(6)
 Sof(C71)=Sof(C72)=Sof(H72A)=Sof(H72B)=Sof(H72C)=Sof(C73)=Sof(H73A)=Sof(H73B)=
 Sof(H73C)=Sof(O11)=FVAR(7)
6.a :
 P2(F7,F8,F9B,F10B,F11B,F12B), P1(F1,F2,F3B,F4B,F5B,F6B), P3B(F13B,F14B,F15B,
 F16B,F17B,F18B)
6.b Secondary CH2 refined with riding coordinates:
 C2(H2A,H2B), C3(H3A,H3B), C7(H7BC,H7BD), C7(H7AA,H7AB), C8A(H8AA,H8AB),
 C8B(H8BA,H8BB), C12A(H12A,H12B), C12B(H12C,H12D), C14A(H14A,H14B), C14B(H14C,
 H14D), C17(H17A,H17B), C18(H18A,H18B), C22(H22A,H22B), C23(H23A,H23B),
 C27(H27A,H27B), C29(H29A,H29B), C32(H32A,H32B), C39(H39A,H39B), C47A(H47A,
 H47B), C47B(H47C,H47D), C48A(H48A,H48B), C48B(H48C,H48D), C49(H49A,H49B),
 C49(H49C,H49D), C50(H50A,H50B), C51(H51A,H51B), C52(H52A,H52B), C59(H59A,H59B),
  C60(H60A,H60B), C61A(H61A,H61B), C61B(H61C,H61D), C62A(H62A,H62B), C62B(H62C,
 H62D), C63A(H63A,H63B), C63B(H63C,H63D), C64A(H64A,H64B), C64B(H64C,H64D)
6.c Aromatic/amide H refined with riding coordinates:
 C1(H1A), C1(H1B), C4(H4), C6(H6), C9A(H9A), C9B(H9B), C11A(H11A), C11B(H11B),
 C16(H16), C19(H19), C21(H21), C24(H24), C26(H26), C31(H31), C34(H34), C35(H35),
  C36(H36), C38(H38), C40(H40), N11(H11), N12(H12), C42A(H42A), C42B(H42B),
 C43A(H43A), C43B(H43B), C44A(H44A), C44B(H44B), C45A(H45A), C45B(H45B),
 C54(H54), C55(H55), C56(H56), C57(H57)
6.d Idealised Me refined as rotating group:
 C13A(H13A,H13B,H13C), C13B(H13D,H13E,H13F), C15A(H15A,H15B,H15C), C15B(H15D,
 H15E,H15F), C28(H28A,H28B,H28C), C30(H30A,H30B,H30C), C72(H72A,H72B,H72C),
 C73(H73A,H73B,H73C), C66(H66A,H66B,H66C), C67(H67A,H67B,H67C), C69(H69A,H69B,
 H69C), C70(H70A,H70B,H70C)
;
_shelx_shelxl_version_number 2014/7
_olex2_submission_special_instructions 'No special instructions were received'

loop_
_space_group_symop_id
_space_group_symop_operation_xyz
1 'x, y, z'
2 '-x, -y, -z'

loop_
_atom_site_label
_atom_site_type_symbol
_atom_site_fract_x
_atom_site_fract_y
_atom_site_fract_z
_atom_site_U_iso_or_equiv
_atom_site_adp_type
_atom_site_occupancy
_atom_site_site_symmetry_order
_atom_site_calc_flag
_atom_site_refinement_flags_posn
_atom_site_refinement_flags_adp
_atom_site_refinement_flags_occupancy
_atom_site_disorder_assembly
_atom_site_disorder_group
C1 C 0.87037(18) 0.62954(17) 0.67319(10) 0.0427(5) Uani 1 1 d D . . . .
H1A H 0.9010 0.5643 0.6877 0.051 Uiso 0.640(7) 1 calc R . P A 1
H1B H 0.9171 0.5675 0.6865 0.051 Uiso 0.360(7) 1 calc R . P A 2
C2 C 0.77954(15) 0.60987(13) 0.77078(9) 0.0281(4) Uani 1 1 d . . . . .
H2A H 0.8378 0.5501 0.7859 0.034 Uiso 1 1 calc R . . . .
H2B H 0.7157 0.5981 0.7629 0.034 Uiso 1 1 calc R . . . .
C3 C 0.76314(14) 0.66214(12) 0.82098(8) 0.0257(4) Uani 1 1 d . . . . .
H3A H 0.7249 0.6374 0.8570 0.031 Uiso 1 1 calc R . . . .
H3B H 0.8310 0.6570 0.8392 0.031 Uiso 1 1 calc R . . . .
C4 C 0.64061(14) 0.81172(12) 0.81896(8) 0.0237(4) Uani 1 1 d . . . . .
H4 H 0.6323 0.7847 0.8633 0.028 Uiso 1 1 calc R . . . .
C5 C 0.58504(14) 0.90757(12) 0.79206(8) 0.0265(4) Uani 1 1 d . . . . .
C6 C 0.60062(17) 0.95746(13) 0.72898(9) 0.0353(5) Uani 1 1 d . . . . .
H6 H 0.5664 1.0224 0.7163 0.042 Uiso 1 1 calc R . . . .
C7 C 0.6782(2) 0.97811(16) 0.62536(10) 0.0516(6) Uani 1 1 d . . . . .
H7BC H 0.6268 1.0417 0.6151 0.062 Uiso 0.360(7) 1 calc R . P A 2
H7BD H 0.7493 0.9801 0.6271 0.062 Uiso 0.360(7) 1 calc R . P A 2
H7AA H 0.7343 1.0003 0.6325 0.062 Uiso 0.640(7) 1 calc R . P A 1
H7AB H 0.6144 1.0322 0.6073 0.062 Uiso 0.640(7) 1 calc R . P A 1
C8A C 0.7120(4) 0.9171(4) 0.5762(3) 0.0351(12) Uani 0.640(7) 1 d . . P A 1
H8AA H 0.6493 0.9175 0.5544 0.042 Uiso 0.640(7) 1 calc R . P A 1
H8AB H 0.7529 0.9425 0.5424 0.042 Uiso 0.640(7) 1 calc R . P A 1
C8B C 0.6671(8) 0.9325(9) 0.5772(6) 0.050(3) Uani 0.360(7) 1 d . . P A 2
H8BA H 0.6934 0.9570 0.5351 0.060 Uiso 0.360(7) 1 calc R . P A 2
H8BB H 0.5937 0.9389 0.5700 0.060 Uiso 0.360(7) 1 calc R . P A 2
C9A C 0.8440(4) 0.7682(4) 0.5842(3) 0.0360(12) Uani 0.640(7) 1 d D . P A 1
H9A H 0.8566 0.7940 0.5406 0.043 Uiso 0.640(7) 1 calc R . P A 1
C9B C 0.7969(9) 0.7861(9) 0.5763(5) 0.051(3) Uani 0.360(7) 1 d D . P A 2
H9B H 0.7965 0.8123 0.5308 0.061 Uiso 0.360(7) 1 calc R . P A 2
C10A C 0.9030(4) 0.6711(4) 0.6144(3) 0.0339(11) Uani 0.640(7) 1 d . . P A 1
C10B C 0.8660(9) 0.6964(7) 0.6032(5) 0.041(3) Uani 0.360(7) 1 d . . P A 2
C11A C 0.9756(4) 0.6325(4) 0.5745(3) 0.0317(11) Uani 0.640(7) 1 d . . P A 1
H11A H 0.9692 0.6696 0.5308 0.038 Uiso 0.640(7) 1 calc R . P A 1
C11B C 0.9351(9) 0.6658(7) 0.5589(5) 0.052(3) Uani 0.360(7) 1 d . . P A 2
H11B H 0.9174 0.7021 0.5149 0.063 Uiso 0.360(7) 1 calc R . P A 2
C12A C 1.0892(4) 0.4885(4) 0.6545(2) 0.0337(10) Uani 0.640(7) 1 d . . P A 1
H12A H 1.0641 0.5244 0.6863 0.040 Uiso 0.640(7) 1 calc R . P A 1
H12B H 1.1664 0.4653 0.6585 0.040 Uiso 0.640(7) 1 calc R . P A 1
C12B C 1.0699(8) 0.5326(8) 0.6313(7) 0.057(3) Uani 0.360(7) 1 d . . P A 2
H12C H 1.0470 0.5655 0.6650 0.068 Uiso 0.360(7) 1 calc R . P A 2
H12D H 1.1462 0.5171 0.6296 0.068 Uiso 0.360(7) 1 calc R . P A 2
C13A C 1.0536(5) 0.4069(4) 0.6726(2) 0.0394(11) Uani 0.640(7) 1 d . . P A 1
H13A H 1.0886 0.3646 0.6469 0.059 Uiso 0.640(7) 1 calc GR . P A 1
H13B H 0.9779 0.4284 0.6635 0.059 Uiso 0.640(7) 1 calc GR . P A 1
H13C H 1.0712 0.3750 0.7190 0.059 Uiso 0.640(7) 1 calc GR . P A 1
C13B C 1.0484(11) 0.4431(8) 0.6530(5) 0.067(4) Uani 0.360(7) 1 d . . P A 2
H13D H 1.0975 0.3975 0.6341 0.100 Uiso 0.360(7) 1 calc GR . P A 2
H13E H 0.9769 0.4544 0.6384 0.100 Uiso 0.360(7) 1 calc GR . P A 2
H13F H 1.0570 0.4200 0.7007 0.100 Uiso 0.360(7) 1 calc GR . P A 2
C14A C 1.1147(3) 0.5158(3) 0.53726(18) 0.0323(9) Uani 0.640(7) 1 d . . P A 1
H14A H 1.0969 0.4635 0.5326 0.039 Uiso 0.640(7) 1 calc R . P A 1
H14B H 1.1895 0.4917 0.5521 0.039 Uiso 0.640(7) 1 calc R . P A 1
C14B C 1.0914(6) 0.5880(6) 0.5123(5) 0.056(2) Uani 0.360(7) 1 d . . P A 2
H14C H 1.0497 0.6270 0.4711 0.067 Uiso 0.360(7) 1 calc R . P A 2
H14D H 1.1462 0.6125 0.5178 0.067 Uiso 0.360(7) 1 calc R . P A 2
C15A C 1.0995(3) 0.5848(3) 0.47097(19) 0.0368(10) Uani 0.640(7) 1 d . . P A 1
H15A H 1.1472 0.5563 0.4415 0.055 Uiso 0.640(7) 1 calc GR . P A 1
H15B H 1.1140 0.6383 0.4750 0.055 Uiso 0.640(7) 1 calc GR . P A 1
H15C H 1.0273 0.6046 0.4535 0.055 Uiso 0.640(7) 1 calc GR . P A 1
C15B C 1.1415(7) 0.4939(6) 0.5074(5) 0.066(3) Uani 0.360(7) 1 d . . P A 2
H15D H 1.1864 0.4941 0.4708 0.099 Uiso 0.360(7) 1 calc GR . P A 2
H15E H 1.0879 0.4698 0.5002 0.099 Uiso 0.360(7) 1 calc GR . P A 2
H15F H 1.1837 0.4548 0.5478 0.099 Uiso 0.360(7) 1 calc GR . P A 2
C16 C 0.32115(16) 0.68649(13) 0.49759(8) 0.0318(4) Uani 1 1 d . . . . .
H16 H 0.3248 0.7152 0.4529 0.038 Uiso 1 1 calc R . . . .
C17 C 0.2757(2) 0.83706(14) 0.51080(9) 0.0514(7) Uani 1 1 d . . . . .
H17A H 0.2514 0.8592 0.4641 0.062 Uiso 1 1 calc R . . . .
H17B H 0.3415 0.8479 0.5152 0.062 Uiso 1 1 calc R . . . .
C18 C 0.1935(2) 0.88809(14) 0.54986(10) 0.0590(8) Uani 1 1 d . . . . .
H18A H 0.1987 0.9485 0.5470 0.071 Uiso 1 1 calc R . . . .
H18B H 0.1228 0.8985 0.5328 0.071 Uiso 1 1 calc R . . . .
C19 C 0.18793(17) 0.86826(14) 0.66532(9) 0.0387(5) Uani 1 1 d . . . . .
H19 H 0.1632 0.9335 0.6544 0.046 Uiso 1 1 calc R . . . .
C20 C 0.19472(15) 0.81891(13) 0.73248(9) 0.0301(4) Uani 1 1 d . . . . .
C21 C 0.22330(14) 0.72155(13) 0.75429(8) 0.0266(4) Uani 1 1 d . . . . .
H21 H 0.2194 0.6940 0.7992 0.032 Uiso 1 1 calc R . . . .
C22 C 0.27039(15) 0.56963(12) 0.74167(8) 0.0282(4) Uani 1 1 d . . . . .
H22A H 0.2035 0.5600 0.7387 0.034 Uiso 1 1 calc R . . . .
H22B H 0.2971 0.5466 0.7879 0.034 Uiso 1 1 calc R . . . .
C23 C 0.34873(15) 0.51843(12) 0.70105(8) 0.0276(4) Uani 1 1 d . . . . .
H23A H 0.4207 0.5056 0.7174 0.033 Uiso 1 1 calc R . . . .
H23B H 0.3407 0.4591 0.7038 0.033 Uiso 1 1 calc R . . . .
C24 C 0.35386(14) 0.53919(12) 0.58537(8) 0.0245(4) Uani 1 1 d . . . . .
H24 H 0.3785 0.4739 0.5962 0.029 Uiso 1 1 calc R . . . .
C25 C 0.34684(14) 0.58854(12) 0.51769(8) 0.0248(4) Uani 1 1 d . . . . .
C26 C 0.37065(14) 0.53103(12) 0.47603(8) 0.0241(4) Uani 1 1 d . . . . .
H26 H 0.3973 0.4672 0.4983 0.029 Uiso 1 1 calc R . . . .
C27 C 0.32188(16) 0.64116(13) 0.36597(8) 0.0330(5) Uani 1 1 d . . . . .
H27A H 0.2667 0.6821 0.3861 0.040 Uiso 1 1 calc R . . . .
H27B H 0.2898 0.6377 0.3265 0.040 Uiso 1 1 calc R . . . .
C28 C 0.40605(19) 0.68196(15) 0.34652(10) 0.0439(5) Uani 1 1 d . . . . .
H28A H 0.4549 0.6473 0.3204 0.066 Uiso 1 1 calc GR . . . .
H28B H 0.4437 0.6786 0.3857 0.066 Uiso 1 1 calc GR . . . .
H28C H 0.3740 0.7464 0.3209 0.066 Uiso 1 1 calc GR . . . .
C29 C 0.39798(15) 0.47178(13) 0.38203(8) 0.0282(4) Uani 1 1 d . . . . .
H29A H 0.4401 0.4148 0.4152 0.034 Uiso 1 1 calc R . . . .
H29B H 0.4433 0.4850 0.3466 0.034 Uiso 1 1 calc R . . . .
C30 C 0.30857(16) 0.45592(14) 0.35478(9) 0.0344(5) Uani 1 1 d . . . . .
H30A H 0.2679 0.5113 0.3208 0.052 Uiso 1 1 calc GR . . . .
H30B H 0.2637 0.4421 0.3897 0.052 Uiso 1 1 calc GR . . . .
H30C H 0.3359 0.4040 0.3361 0.052 Uiso 1 1 calc GR . . . .
C31 C 0.51589(15) 0.95768(12) 0.82950(9) 0.0293(4) Uani 1 1 d . . . . .
H31 H 0.4897 1.0228 0.8125 0.035 Uiso 1 1 calc R . . . .
C32 C 0.42038(15) 0.97903(13) 0.92584(9) 0.0312(4) Uani 1 1 d . . . . .
H32A H 0.3999 1.0449 0.9015 0.037 Uiso 1 1 calc R . . . .
H32B H 0.4632 0.9685 0.9655 0.037 Uiso 1 1 calc R . . . .
C33 C 0.32354(15) 0.95807(11) 0.94574(8) 0.0269(4) Uani 1 1 d . . . . .
C34 C 0.28942(16) 0.96101(12) 1.00736(9) 0.0311(4) Uani 1 1 d . . . . .
H34 H 0.3292 0.9733 1.0367 0.037 Uiso 1 1 calc R . . . .
C35 C 0.19854(17) 0.94631(14) 1.02623(9) 0.0360(5) Uani 1 1 d . . . . .
H35 H 0.1764 0.9478 1.0686 0.043 Uiso 1 1 calc R . . . .
C36 C 0.13905(16) 0.92925(13) 0.98328(9) 0.0337(5) Uani 1 1 d . . . . .
H36 H 0.0763 0.9192 0.9964 0.040 Uiso 1 1 calc R . . . .
C37 C 0.17120(15) 0.92684(12) 0.92132(9) 0.0293(4) Uani 1 1 d . . . . .
C38 C 0.26374(15) 0.94056(12) 0.90295(9) 0.0288(4) Uani 1 1 d . . . . .
H38 H 0.2865 0.9380 0.8609 0.035 Uiso 1 1 calc R . . . .
C39 C 0.10035(15) 0.91752(14) 0.87362(9) 0.0347(5) Uani 1 1 d . . . . .
H39A H 0.0452 0.8985 0.8975 0.042 Uiso 1 1 calc R . . . .
H39B H 0.0659 0.9785 0.8420 0.042 Uiso 1 1 calc R . . . .
C40 C 0.15943(15) 0.87501(14) 0.77481(9) 0.0324(4) Uani 1 1 d . . . . .
H40 H 0.1361 0.9394 0.7546 0.039 Uiso 1 1 calc R . . . .
C71 C 0.0256(7) 0.7870(7) 0.6078(5) 0.041(2) Uani 0.233(3) 1 d . . P . .
C72 C -0.0293(7) 0.8816(7) 0.5603(5) 0.049(3) Uani 0.233(3) 1 d . . P . .
H72A H -0.0038 0.9265 0.5700 0.074 Uiso 0.233(3) 1 calc GR . P . .
H72B H -0.1047 0.9003 0.5647 0.074 Uiso 0.233(3) 1 calc GR . P . .
H72C H -0.0147 0.8788 0.5156 0.074 Uiso 0.233(3) 1 calc GR . P . .
C73 C -0.0042(7) 0.7760(7) 0.6748(5) 0.039(2) Uani 0.233(3) 1 d . . P . .
H73A H 0.0203 0.7105 0.6985 0.059 Uiso 0.233(3) 1 calc GR . P . .
H73B H -0.0803 0.8023 0.6749 0.059 Uiso 0.233(3) 1 calc GR . P . .
H73C H 0.0274 0.8079 0.6960 0.059 Uiso 0.233(3) 1 calc GR . P . .
Cu1 Cu 0.27274(2) 0.70359(2) 0.62615(2) 0.02829(6) Uani 1 1 d . . . . .
N1 N 0.80414(13) 0.66736(12) 0.71085(8) 0.0336(4) Uani 1 1 d D . . . .
N2 N 0.70171(11) 0.75891(10) 0.78715(7) 0.0250(3) Uani 1 1 d D . . . .
N3 N 0.65824(15) 0.92056(11) 0.68749(8) 0.0378(4) Uani 1 1 d D . . . .
N4A N 0.7754(3) 0.8224(4) 0.6125(2) 0.0304(10) Uani 0.640(7) 1 d D . P A 1
N4B N 0.7329(7) 0.8364(8) 0.6088(4) 0.041(2) Uani 0.360(7) 1 d D . P A 2
N5A N 1.0533(3) 0.5511(3) 0.5880(2) 0.0294(8) Uani 0.640(7) 1 d . . P A 1
N5B N 1.0204(8) 0.5950(8) 0.5688(5) 0.045(2) Uani 0.360(7) 1 d . . P A 2
N6 N 0.29336(14) 0.73802(11) 0.53642(7) 0.0346(4) Uani 1 1 d . . . . .
N7 N 0.21316(15) 0.83013(11) 0.61811(7) 0.0405(4) Uani 1 1 d . . . . .
N8 N 0.25447(12) 0.66797(10) 0.71631(7) 0.0252(3) Uani 1 1 d . . . . .
N9 N 0.32920(12) 0.57665(10) 0.63294(7) 0.0245(3) Uani 1 1 d . . . . .
N10 N 0.36308(12) 0.54875(10) 0.41207(7) 0.0245(3) Uani 1 1 d . . . . .
N11 N 0.48396(12) 0.92356(10) 0.88548(7) 0.0279(3) Uani 1 1 d . . . . .
H11 H 0.5018 0.8634 0.8998 0.033 Uiso 1 1 calc R . . . .
N12 N 0.15446(12) 0.85070(11) 0.83757(7) 0.0304(4) Uani 1 1 d . . . . .
H12 H 0.1844 0.7924 0.8593 0.037 Uiso 1 1 calc R . . . .
Ni1A Ni 0.73972(19) 0.79181(16) 0.69958(12) 0.0225(3) Uani 0.640(7) 1 d D . P A 1
Ni1B Ni 0.7133(3) 0.7985(3) 0.6986(2) 0.0245(5) Uani 0.360(7) 1 d D . P A 2
O11 O 0.0953(5) 0.7259(5) 0.5917(3) 0.0448(19) Uani 0.233(3) 1 d . . P . .
C41A C 0.7953(3) 0.9491(3) 0.8269(2) 0.0295(9) Uani 0.790(8) 1 d . . P B 8
C41B C 0.7636(14) 0.9737(13) 0.8342(8) 0.026(3) Uani 0.210(8) 1 d . U P B 9
C42A C 0.8491(3) 0.9565(3) 0.77004(18) 0.0366(9) Uani 0.790(8) 1 d . . P B 8
H42A H 0.8353 1.0149 0.7393 0.044 Uiso 0.790(8) 1 calc R . P B 8
C42B C 0.8280(11) 0.9863(11) 0.7873(7) 0.034(3) Uani 0.210(8) 1 d . U P B 9
H42B H 0.8128 1.0465 0.7588 0.040 Uiso 0.210(8) 1 calc R . P B 9
C43A C 0.9227(2) 0.8784(3) 0.75849(17) 0.0423(9) Uani 0.790(8) 1 d . . P B 8
H43A H 0.9560 0.8831 0.7187 0.051 Uiso 0.790(8) 1 calc R . P B 8
C43B C 0.9158(10) 0.9164(11) 0.7779(6) 0.033(3) Uani 0.210(8) 1 d . U P B 9
H43B H 0.9574 0.9291 0.7427 0.040 Uiso 0.210(8) 1 calc R . P B 9
C44A C 0.9477(3) 0.7941(3) 0.80461(18) 0.0405(8) Uani 0.790(8) 1 d . . P B 8
H44A H 0.9982 0.7409 0.7967 0.049 Uiso 0.790(8) 1 calc R . P B 8
C44B C 0.9430(9) 0.8290(11) 0.8190(7) 0.035(3) Uani 0.210(8) 1 d . U P B 9
H44B H 1.0027 0.7799 0.8137 0.042 Uiso 0.210(8) 1 calc R . P B 9
C45A C 0.8982(3) 0.7872(3) 0.8632(2) 0.0315(9) Uani 0.790(8) 1 d . . P B 8
H45A H 0.9184 0.7301 0.8961 0.038 Uiso 0.790(8) 1 calc R . P B 8
C45B C 0.8753(15) 0.8167(13) 0.8706(8) 0.029(3) Uani 0.210(8) 1 d . U P B 9
H45B H 0.8947 0.7569 0.9003 0.035 Uiso 0.210(8) 1 calc R . P B 9
C46A C 0.8193(4) 0.8643(3) 0.8733(2) 0.0267(9) Uani 0.790(8) 1 d . . P B 8
C46B C 0.7888(15) 0.8794(16) 0.8814(11) 0.030(3) Uani 0.210(8) 1 d . U P B 9
C47A C 0.7913(5) 0.7793(5) 0.9781(3) 0.0285(11) Uani 0.790(8) 1 d D U P B 8
H47A H 0.8639 0.7633 0.9949 0.034 Uiso 0.790(8) 1 calc R . P B 8
H47B H 0.7878 0.7282 0.9626 0.034 Uiso 0.790(8) 1 calc R . P B 8
C47B C 0.7657(17) 0.7888(19) 0.9847(13) 0.024(3) Uani 0.210(8) 1 d D U P B 9
H47C H 0.7705 0.7332 0.9720 0.029 Uiso 0.210(8) 1 calc R . P B 9
H47D H 0.8358 0.7810 1.0012 0.029 Uiso 0.210(8) 1 calc R . P B 9
C48A C 0.7178(4) 0.7945(5) 1.0312(4) 0.0267(12) Uani 0.790(8) 1 d D U P B 8
H48A H 0.7484 0.7451 1.0719 0.032 Uiso 0.790(8) 1 calc R . P B 8
H48B H 0.7101 0.8538 1.0391 0.032 Uiso 0.790(8) 1 calc R . P B 8
C48B C 0.6909(17) 0.803(2) 1.0342(13) 0.020(3) Uani 0.210(8) 1 d D U P B 9
H48C H 0.7209 0.7556 1.0757 0.024 Uiso 0.210(8) 1 calc R . P B 9
H48D H 0.6800 0.8639 1.0413 0.024 Uiso 0.210(8) 1 calc R . P B 9
C49 C 0.60914(16) 0.70471(12) 1.03395(9) 0.0312(4) Uani 1 1 d D U . . .
H49A H 0.6113 0.6823 1.0820 0.037 Uiso 0.790(8) 1 calc R . P B 8
H49B H 0.6698 0.6615 1.0190 0.037 Uiso 0.790(8) 1 calc R . P B 8
H49C H 0.6174 0.6765 1.0817 0.037 Uiso 0.210(8) 1 calc R . P B 9
H49D H 0.6711 0.6713 1.0138 0.037 Uiso 0.210(8) 1 calc R . P B 9
C50 C 0.51106(15) 0.70611(13) 1.00526(8) 0.0290(4) Uani 1 1 d D . . . .
H50A H 0.5026 0.6460 1.0238 0.035 Uiso 1 1 calc R . . . .
H50B H 0.4504 0.7544 1.0158 0.035 Uiso 1 1 calc R . . . .
C51 C 0.43771(14) 0.70324(12) 0.90764(8) 0.0250(4) Uani 1 1 d . . . . .
H51A H 0.3676 0.7455 0.9130 0.030 Uiso 1 1 calc R . . . .
H51B H 0.4426 0.6395 0.9303 0.030 Uiso 1 1 calc R . . . .
C52 C 0.45275(14) 0.71286(12) 0.83637(8) 0.0244(4) Uani 1 1 d . . . . .
H52A H 0.5276 0.6841 0.8299 0.029 Uiso 1 1 calc R . . . .
H52B H 0.4135 0.6815 0.8198 0.029 Uiso 1 1 calc R . . . .
C53 C 0.42751(14) 0.83132(13) 0.73573(8) 0.0270(4) Uani 1 1 d . . . . .
C54 C 0.47855(15) 0.76895(13) 0.70148(9) 0.0302(4) Uani 1 1 d . . . . .
H54 H 0.5066 0.7051 0.7234 0.036 Uiso 1 1 calc R . . . .
C55 C 0.48884(17) 0.79967(14) 0.63496(9) 0.0377(5) Uani 1 1 d . . . . .
H55 H 0.5248 0.7567 0.6118 0.045 Uiso 1 1 calc R . . . .
C56 C 0.44726(18) 0.89169(15) 0.60276(10) 0.0439(5) Uani 1 1 d . . . . .
H56 H 0.4551 0.9121 0.5575 0.053 Uiso 1 1 calc R . . . .
C57 C 0.39341(17) 0.95575(14) 0.63589(9) 0.0388(5) Uani 1 1 d . . . . .
H57 H 0.3640 1.0193 0.6131 0.047 Uiso 1 1 calc R . . . .
C58 C 0.38325(16) 0.92598(13) 0.70222(9) 0.0315(4) Uani 1 1 d . . . . .
C59 C 0.28264(19) 1.07957(13) 0.70492(10) 0.0422(5) Uani 1 1 d . . . . .
H59A H 0.2295 1.0884 0.6712 0.051 Uiso 1 1 calc R . . . .
H59B H 0.3360 1.1036 0.6833 0.051 Uiso 1 1 calc R . . . .
C60 C 0.23251(19) 1.12977(14) 0.75387(11) 0.0478(6) Uani 1 1 d . . . . .
H60A H 0.1808 1.1904 0.7305 0.057 Uiso 1 1 calc R . . . .
H60B H 0.1943 1.0945 0.7829 0.057 Uiso 1 1 calc R . . . .
C61A C 0.3282(4) 1.2263(3) 0.7647(3) 0.0381(11) Uani 0.790(8) 1 d D . P B 8
H61A H 0.2652 1.2810 0.7633 0.046 Uiso 0.790(8) 1 calc R . P B 8
H61B H 0.3473 1.2288 0.7194 0.046 Uiso 0.790(8) 1 calc R . P B 8
C61B C 0.2906(15) 1.2341(9) 0.7591(11) 0.041(4) Uani 0.210(8) 1 d D U P B 9
H61C H 0.2201 1.2783 0.7616 0.049 Uiso 0.210(8) 1 calc R . P B 9
H61D H 0.3090 1.2417 0.7132 0.049 Uiso 0.210(8) 1 calc R . P B 9
C62A C 0.4160(4) 1.2301(3) 0.80258(17) 0.0348(9) Uani 0.790(8) 1 d D . P B 8
H62A H 0.4169 1.2934 0.7899 0.042 Uiso 0.790(8) 1 calc R . P B 8
H62B H 0.4060 1.2126 0.8498 0.042 Uiso 0.790(8) 1 calc R . P B 8
C62B C 0.3675(13) 1.2356(10) 0.8003(8) 0.036(3) Uani 0.210(8) 1 d D U P B 9
H62C H 0.3489 1.2181 0.8459 0.043 Uiso 0.210(8) 1 calc R . P B 9
H62D H 0.3663 1.2995 0.7902 0.043 Uiso 0.210(8) 1 calc R . P B 9
C63A C 0.5995(4) 1.1758(2) 0.81813(16) 0.0333(9) Uani 0.790(8) 1 d D . P B 8
H63A H 0.5968 1.1600 0.8661 0.040 Uiso 0.790(8) 1 calc R . P B 8
H63B H 0.5983 1.2397 0.8022 0.040 Uiso 0.790(8) 1 calc R . P B 8
C63B C 0.5482(13) 1.1887(10) 0.8270(7) 0.033(3) Uani 0.210(8) 1 d D U P B 9
H63C H 0.5416 1.1706 0.8746 0.040 Uiso 0.210(8) 1 calc R . P B 9
H63D H 0.5403 1.2545 0.8134 0.040 Uiso 0.210(8) 1 calc R . P B 9
C64A C 0.6968(4) 1.1112(2) 0.80007(16) 0.0350(9) Uani 0.790(8) 1 d D . P B 8
H64A H 0.6889 1.1127 0.7539 0.042 Uiso 0.790(8) 1 calc R . P B 8
H64B H 0.7564 1.1303 0.8053 0.042 Uiso 0.790(8) 1 calc R . P B 8
C64B C 0.6502(13) 1.1342(11) 0.8124(7) 0.036(3) Uani 0.210(8) 1 d D U P B 9
H64C H 0.7037 1.1548 0.8262 0.043 Uiso 0.210(8) 1 calc R . P B 9
H64D H 0.6524 1.1423 0.7649 0.043 Uiso 0.210(8) 1 calc R . P B 9
O1A O 0.7612(3) 0.8621(3) 0.9261(2) 0.0286(8) Uani 0.790(8) 1 d . U P B 8
O1B O 0.7258(10) 0.8728(13) 0.9277(9) 0.027(3) Uani 0.210(8) 1 d . U P B 9
O2A O 0.6165(5) 0.7953(3) 1.0155(5) 0.0268(11) Uani 0.790(8) 1 d D U P B 8
O2B O 0.592(2) 0.8009(10) 1.0178(19) 0.028(4) Uani 0.210(8) 1 d D U P B 9
O3 O 0.51576(9) 0.72450(8) 0.93565(5) 0.0240(3) Uani 1 1 d D . . . .
O4 O 0.41565(9) 0.80914(8) 0.80168(6) 0.0256(3) Uani 1 1 d . . . . .
O5 O 0.33068(11) 0.98268(8) 0.73931(6) 0.0331(3) Uani 1 1 d . . . . .
O6 O 0.30400(13) 1.14380(9) 0.79274(7) 0.0455(4) Uani 1 1 d D U . . .
O7A O 0.5126(3) 1.1680(2) 0.78924(17) 0.0326(7) Uani 0.790(8) 1 d D . P B 8
O7B O 0.4705(11) 1.1772(9) 0.7956(6) 0.027(2) Uani 0.210(8) 1 d D U P B 9
O8A O 0.7162(3) 1.0203(2) 0.84102(14) 0.0297(7) Uani 0.790(8) 1 d . . P B 8
O8B O 0.6731(10) 1.0350(9) 0.8475(6) 0.027(2) Uani 0.210(8) 1 d . U P B 9
F9A F 0.55096(12) 0.48411(9) 0.89167(6) 0.0513(4) Uani 0.9711(15) 1 d . U P C 7
F10A F 0.49317(10) 0.41477(9) 0.83144(6) 0.0438(3) Uani 0.9711(15) 1 d . U P C 7
F11A F 0.64007(12) 0.39023(9) 0.77865(6) 0.0508(4) Uani 0.9711(15) 1 d . U P C 7
F12A F 0.70073(11) 0.45786(10) 0.84002(7) 0.0576(4) Uani 0.9711(15) 1 d . U P C 7
P2 P 0.59708(4) 0.43653(3) 0.83562(2) 0.02887(11) Uani 1 1 d . U . . .
F7 F 0.64834(7) 0.33931(6) 0.88927(4) 0.0416(3) Uani 1 1 d G U . C -1
F8 F 0.54590(8) 0.53368(6) 0.78197(4) 0.0422(3) Uani 1 1 d G U . C -1
F9B F 0.4938(6) 0.4579(6) 0.8748(5) 0.044(6) Uani 0.0289(15) 1 d G U P C -1
F10B F 0.5488(13) 0.3890(3) 0.7947(5) 0.036(5) Uani 0.0289(15) 1 d G U P C -1
F11B F 0.7005(6) 0.4148(6) 0.7964(5) 0.033(5) Uani 0.0289(15) 1 d G U P C -1
F12B F 0.6454(13) 0.4839(3) 0.8766(5) 0.045(6) Uani 0.0289(15) 1 d G U P C -1
F3A F 0.14685(14) 0.53026(13) 0.87211(8) 0.0669(6) Uani 0.922(3) 1 d . U P D 6
F4A F -0.01658(12) 0.53747(12) 0.89416(7) 0.0659(6) Uani 0.922(3) 1 d . U P D 6
F5A F 0.00263(15) 0.42701(13) 0.84617(11) 0.0840(7) Uani 0.922(3) 1 d . U P D 6
F6A F 0.16753(12) 0.41921(11) 0.82473(8) 0.0596(5) Uani 0.922(3) 1 d . U P D 6
P1 P 0.07551(4) 0.47781(3) 0.86033(2) 0.03571(13) Uani 1 1 d . U . . .
F1 F 0.11722(8) 0.40361(8) 0.92902(5) 0.0760(5) Uani 1 1 d G U . D -1
F2 F 0.03382(8) 0.55192(8) 0.79149(5) 0.0507(3) Uani 1 1 d G U . D -1
F3B F 0.0574(10) 0.55847(8) 0.89340(13) 0.068(5) Uani 0.078(3) 1 d G U P D -1
F4B F -0.04020(18) 0.4805(7) 0.8741(3) 0.045(4) Uani 0.078(3) 1 d G U P D -1
F5B F 0.0934(10) 0.39711(8) 0.82711(13) 0.091(5) Uani 0.078(3) 1 d G U P D -1
F6B F 0.19123(18) 0.4751(7) 0.8465(3) 0.085(6) Uani 0.078(3) 1 d G U P D -1
F19A F 0.1404(3) 0.8390(2) 0.3655(2) 0.0923(12) Uani 0.707(9) 1 d D U P E 1
F19B F 0.1459(6) 0.8421(5) 0.3269(6) 0.082(3) Uani 0.293(9) 1 d D U P E 2
F20A F -0.0921(4) 0.8950(3) 0.41362(19) 0.0752(11) Uani 0.707(9) 1 d D U P E 1
F20B F -0.0591(8) 0.8566(9) 0.4090(5) 0.090(3) Uani 0.293(9) 1 d D U P E 2
F21A F 0.0099(5) 0.7784(3) 0.3732(3) 0.1043(19) Uani 0.707(9) 1 d D U P E 1
F21B F 0.0510(8) 0.7559(7) 0.3633(6) 0.068(2) Uani 0.293(9) 1 d D U P E 2
F22A F 0.0685(4) 0.80301(18) 0.46213(17) 0.0681(12) Uani 0.707(9) 1 d D U P E 1
F22B F 0.1139(6) 0.8043(5) 0.4335(5) 0.072(2) Uani 0.293(9) 1 d D U P E 2
F23A F 0.0356(3) 0.95078(18) 0.4050(2) 0.0663(10) Uani 0.707(9) 1 d D U P E 1
F23B F 0.0419(8) 0.9514(6) 0.3705(7) 0.097(3) Uani 0.293(9) 1 d D U P E 2
F24A F -0.0233(3) 0.9257(3) 0.31739(17) 0.0696(10) Uani 0.707(9) 1 d D U P E 1
F24B F -0.0262(9) 0.9006(7) 0.2997(5) 0.088(3) Uani 0.293(9) 1 d D U P E 2
P4A P 0.0224(2) 0.86403(12) 0.38968(13) 0.0556(6) Uani 0.707(9) 1 d D U P E 1
P4B P 0.0439(4) 0.8532(4) 0.3663(4) 0.0670(14) Uani 0.293(9) 1 d D U P E 2
F13A F 0.5410(3) 0.7116(3) 0.4807(2) 0.0608(10) Uani 0.631(10) 1 d D U P F 4
F14A F 0.7344(4) 0.7582(3) 0.4149(2) 0.0567(9) Uani 0.631(10) 1 d D U P F 4
F15A F 0.7145(3) 0.6550(3) 0.50328(15) 0.0587(11) Uani 0.631(10) 1 d D U P F 4
F16A F 0.6236(5) 0.8071(4) 0.4884(2) 0.0762(12) Uani 0.631(10) 1 d D U P F 4
F17A F 0.5599(4) 0.8161(3) 0.3903(2) 0.0489(12) Uani 0.631(10) 1 d D U P F 4
F18A F 0.6497(3) 0.6661(2) 0.4054(2) 0.0537(9) Uani 0.631(10) 1 d D U P F 4
P3A P 0.6376(3) 0.73731(18) 0.44742(8) 0.0333(4) Uani 0.631(10) 1 d D U P F 4
P3B P 0.6056(5) 0.7592(4) 0.45012(15) 0.0411(9) Uani 0.369(10) 1 d D U P F -1
F13B F 0.4997(6) 0.7456(6) 0.4752(3) 0.071(2) Uani 0.369(10) 1 d DG U P F -1
F14B F 0.7115(5) 0.7729(4) 0.4251(3) 0.056(2) Uani 0.369(10) 1 d DG U P F -1
F15B F 0.6644(7) 0.6968(6) 0.5194(2) 0.069(2) Uani 0.369(10) 1 d DG U P F -1
F16B F 0.5757(6) 0.8488(5) 0.4753(3) 0.0659(18) Uani 0.369(10) 1 d DG U P F -1
F17B F 0.5468(5) 0.8217(4) 0.3809(2) 0.048(2) Uani 0.369(10) 1 d DG U P F -1
F18B F 0.6354(5) 0.6697(4) 0.4250(3) 0.072(2) Uani 0.369(10) 1 d DG U P F -1
C65 C 0.79199(15) 0.37915(14) 1.03126(10) 0.0333(4) Uani 1 1 d . . . . .
C66 C 0.7280(2) 0.47834(15) 1.00511(12) 0.0540(6) Uani 1 1 d . . . . .
H66A H 0.6801 0.4983 1.0375 0.081 Uiso 1 1 calc GR . . . .
H66B H 0.6878 0.4878 0.9652 0.081 Uiso 1 1 calc GR . . . .
H66C H 0.7739 0.5143 0.9954 0.081 Uiso 1 1 calc GR . . . .
C67 C 0.8744(2) 0.3381(2) 0.99053(13) 0.0717(9) Uani 1 1 d . . . . .
H67A H 0.8419 0.3384 0.9503 0.108 Uiso 1 1 calc GR . . . .
H67B H 0.9155 0.2746 1.0147 0.108 Uiso 1 1 calc GR . . . .
H67C H 0.9201 0.3740 0.9797 0.108 Uiso 1 1 calc GR . . . .
O9 O 0.77611(10) 0.33329(9) 1.08311(7) 0.0348(3) Uani 1 1 d . . . . .
C68 C 0.96769(17) 0.19005(15) 0.84520(11) 0.0405(5) Uani 1 1 d . . . G 3
C69 C 0.9112(2) 0.27406(19) 0.79110(14) 0.0704(8) Uani 1 1 d . . . G 3
H69A H 0.9416 0.2672 0.7499 0.106 Uiso 1 1 calc GR . . G 3
H69B H 0.9178 0.3282 0.7999 0.106 Uiso 1 1 calc GR . . G 3
H69C H 0.8373 0.2817 0.7881 0.106 Uiso 1 1 calc GR . . G 3
C70 C 1.05526(18) 0.19323(16) 0.88330(12) 0.0483(6) Uani 1 1 d . . . G 3
H70A H 1.0840 0.1355 0.9181 0.072 Uiso 1 1 calc GR . . G 3
H70B H 1.0290 0.2448 0.9024 0.072 Uiso 1 1 calc GR . . G 3
H70C H 1.1100 0.2014 0.8543 0.072 Uiso 1 1 calc GR . . G 3
O10 O 0.94442(13) 0.12224(12) 0.85678(10) 0.0624(5) Uani 1 1 d . . . G 3

loop_
_atom_site_aniso_label
_atom_site_aniso_U_11
_atom_site_aniso_U_22
_atom_site_aniso_U_33
_atom_site_aniso_U_23
_atom_site_aniso_U_13
_atom_site_aniso_U_12
C1 0.0563(14) 0.0512(14) 0.0379(12) -0.0280(11) 0.0155(10) -0.0292(12)
C2 0.0323(10) 0.0274(10) 0.0259(9) -0.0096(8) -0.0005(8) -0.0104(8)
C3 0.0291(10) 0.0235(9) 0.0223(9) -0.0073(7) -0.0021(7) -0.0060(8)
C4 0.0315(10) 0.0240(9) 0.0188(8) -0.0048(7) -0.0025(7) -0.0142(8)
C5 0.0371(10) 0.0204(9) 0.0226(9) -0.0055(7) -0.0036(8) -0.0108(8)
C6 0.0531(13) 0.0232(10) 0.0282(10) -0.0012(8) -0.0066(9) -0.0157(9)
C7 0.0890(19) 0.0410(13) 0.0239(10) 0.0007(9) 0.0070(11) -0.0299(13)
C8A 0.043(3) 0.038(3) 0.0200(17) -0.0072(17) 0.010(2) -0.011(3)
C8B 0.051(6) 0.055(6) 0.021(3) 0.007(3) 0.015(5) -0.006(6)
C9A 0.034(3) 0.051(3) 0.025(2) -0.017(2) 0.005(2) -0.012(3)
C9B 0.057(7) 0.064(6) 0.027(4) -0.011(4) 0.013(5) -0.017(6)
C10A 0.038(3) 0.024(3) 0.029(2) -0.010(2) -0.001(2) 0.003(2)
C10B 0.056(7) 0.028(6) 0.016(4) -0.006(4) 0.009(4) 0.012(4)
C11A 0.029(3) 0.031(3) 0.030(2) -0.010(2) 0.001(2) -0.003(2)
C11B 0.051(7) 0.051(6) 0.039(5) -0.012(4) -0.002(4) 0.000(5)
C12A 0.029(2) 0.043(3) 0.031(2) -0.016(2) 0.0001(16) -0.008(2)
C12B 0.039(5) 0.049(6) 0.082(10) -0.027(6) 0.014(6) -0.009(5)
C13A 0.043(2) 0.036(3) 0.025(2) -0.0060(18) -0.0003(19) 0.000(2)
C13B 0.073(7) 0.053(8) 0.037(6) -0.002(5) 0.011(5) 0.014(6)
C14A 0.0322(19) 0.034(2) 0.039(2) -0.0214(17) 0.0167(15) -0.0148(16)
C14B 0.055(5) 0.057(6) 0.059(6) -0.019(4) 0.015(4) -0.023(4)
C15A 0.0314(18) 0.054(2) 0.028(2) -0.0197(17) 0.0094(14) -0.0131(16)
C15B 0.057(5) 0.077(6) 0.078(7) -0.044(5) 0.017(5) -0.024(5)
C16 0.0549(13) 0.0275(10) 0.0133(8) -0.0043(7) -0.0027(8) -0.0157(9)
C17 0.111(2) 0.0253(11) 0.0168(9) -0.0031(8) -0.0045(11) -0.0244(12)
C18 0.120(2) 0.0232(11) 0.0192(10) -0.0035(8) -0.0153(12) -0.0082(13)
C19 0.0591(14) 0.0237(10) 0.0262(10) -0.0090(8) -0.0100(9) -0.0034(9)
C20 0.0370(11) 0.0280(10) 0.0223(9) -0.0110(8) -0.0061(8) -0.0043(8)
C21 0.0287(10) 0.0314(10) 0.0191(8) -0.0088(7) -0.0016(7) -0.0084(8)
C22 0.0395(11) 0.0272(10) 0.0201(8) -0.0076(7) 0.0039(8) -0.0140(9)
C23 0.0434(11) 0.0227(9) 0.0144(8) -0.0036(7) 0.0000(7) -0.0101(8)
C24 0.0331(10) 0.0230(9) 0.0168(8) -0.0056(7) -0.0012(7) -0.0091(8)
C25 0.0370(10) 0.0241(9) 0.0145(8) -0.0065(7) -0.0010(7) -0.0113(8)
C26 0.0320(10) 0.0240(9) 0.0170(8) -0.0054(7) -0.0008(7) -0.0111(8)
C27 0.0489(12) 0.0277(10) 0.0153(8) -0.0055(7) -0.0064(8) -0.0046(9)
C28 0.0686(15) 0.0310(11) 0.0274(10) -0.0036(9) 0.0059(10) -0.0157(11)
C29 0.0386(11) 0.0281(10) 0.0195(8) -0.0119(7) 0.0029(8) -0.0099(8)
C30 0.0490(12) 0.0367(11) 0.0239(9) -0.0136(8) 0.0006(9) -0.0188(10)
C31 0.0436(11) 0.0185(9) 0.0248(9) -0.0041(7) -0.0081(8) -0.0104(8)
C32 0.0453(12) 0.0200(9) 0.0281(10) -0.0121(8) -0.0038(8) -0.0070(8)
C33 0.0392(11) 0.0127(8) 0.0229(9) -0.0067(7) -0.0073(8) -0.0002(7)
C34 0.0454(12) 0.0242(10) 0.0221(9) -0.0096(7) -0.0066(8) -0.0075(9)
C35 0.0539(13) 0.0328(11) 0.0220(9) -0.0140(8) 0.0007(9) -0.0111(10)
C36 0.0393(11) 0.0298(10) 0.0297(10) -0.0155(8) -0.0002(8) -0.0038(9)
C37 0.0343(11) 0.0220(9) 0.0265(9) -0.0139(8) -0.0046(8) 0.0020(8)
C38 0.0390(11) 0.0188(9) 0.0221(9) -0.0107(7) -0.0052(8) 0.0020(8)
C39 0.0348(11) 0.0329(11) 0.0325(10) -0.0213(9) -0.0045(8) 0.0023(9)
C40 0.0377(11) 0.0283(10) 0.0279(10) -0.0134(8) -0.0081(8) -0.0028(8)
C71 0.032(5) 0.048(6) 0.050(6) -0.014(5) -0.004(4) -0.022(5)
C72 0.042(6) 0.052(6) 0.052(6) 0.004(5) -0.006(5) -0.027(5)
C73 0.032(5) 0.047(6) 0.044(5) -0.012(4) 0.001(4) -0.021(4)
Cu1 0.04616(15) 0.02205(12) 0.01515(10) -0.00592(8) -0.00322(9) -0.00936(10)
N1 0.0437(10) 0.0400(10) 0.0266(8) -0.0176(7) 0.0064(7) -0.0202(8)
N2 0.0308(8) 0.0231(8) 0.0228(7) -0.0067(6) -0.0027(6) -0.0112(7)
N3 0.0626(12) 0.0327(9) 0.0201(8) -0.0019(7) 0.0007(8) -0.0235(9)
N4A 0.029(2) 0.034(2) 0.0255(16) -0.0085(14) 0.0078(19) -0.008(2)
N4B 0.034(5) 0.060(5) 0.030(3) -0.018(3) 0.013(4) -0.014(5)
N5A 0.032(2) 0.034(2) 0.0212(19) -0.0123(16) 0.0034(15) -0.0074(18)
N5B 0.047(6) 0.044(6) 0.038(4) -0.006(4) 0.001(4) -0.015(5)
N6 0.0643(12) 0.0220(8) 0.0170(7) -0.0047(6) -0.0051(7) -0.0146(8)
N7 0.0703(13) 0.0260(9) 0.0177(8) -0.0068(7) -0.0093(8) -0.0065(9)
N8 0.0337(8) 0.0222(8) 0.0187(7) -0.0063(6) -0.0002(6) -0.0080(7)
N9 0.0357(9) 0.0246(8) 0.0134(6) -0.0050(6) -0.0015(6) -0.0109(7)
N10 0.0337(8) 0.0238(8) 0.0166(7) -0.0086(6) 0.0002(6) -0.0086(7)
N11 0.0405(9) 0.0157(7) 0.0256(8) -0.0074(6) -0.0039(7) -0.0058(7)
N12 0.0330(9) 0.0288(8) 0.0260(8) -0.0167(7) -0.0057(7) 0.0006(7)
Ni1A 0.0262(8) 0.0246(3) 0.0182(3) -0.0074(2) 0.0021(5) -0.0099(5)
Ni1B 0.0244(13) 0.0347(9) 0.0176(5) -0.0068(5) 0.0057(9) -0.0150(10)
O11 0.029(3) 0.056(4) 0.052(4) -0.017(3) 0.001(3) -0.018(3)
C41A 0.032(2) 0.031(2) 0.0287(16) -0.0103(14) -0.0059(15) -0.0127(16)
C41B 0.026(6) 0.031(6) 0.026(5) -0.013(4) 0.001(4) -0.013(5)
C42A 0.040(2) 0.049(2) 0.0254(16) -0.0068(14) -0.0016(15) -0.0238(19)
C42B 0.028(5) 0.052(6) 0.034(5) -0.020(4) 0.004(4) -0.023(4)
C43A 0.0311(16) 0.065(2) 0.0373(17) -0.0197(16) 0.0043(12) -0.0211(16)
C43B 0.022(5) 0.051(6) 0.038(5) -0.017(4) 0.004(4) -0.023(4)
C44A 0.0269(15) 0.053(2) 0.0485(19) -0.0244(16) 0.0018(13) -0.0145(15)
C44B 0.017(4) 0.056(7) 0.042(5) -0.019(4) 0.007(4) -0.019(4)
C45A 0.025(2) 0.030(2) 0.0411(18) -0.0145(14) -0.0037(14) -0.0083(15)
C45B 0.024(6) 0.036(7) 0.033(5) -0.013(5) 0.008(4) -0.016(5)
C46A 0.025(3) 0.036(2) 0.0262(18) -0.0133(15) 0.0017(17) -0.016(2)
C46B 0.023(7) 0.041(6) 0.033(5) -0.021(4) 0.005(4) -0.012(5)
C47A 0.035(3) 0.022(2) 0.0251(18) -0.0047(13) -0.0008(18) -0.007(2)
C47B 0.020(7) 0.023(6) 0.030(5) -0.015(4) -0.004(5) -0.004(5)
C48A 0.028(3) 0.018(2) 0.032(2) -0.0061(15) -0.006(2) -0.006(2)
C48B 0.019(8) 0.019(6) 0.015(4) -0.009(4) 0.000(5) 0.005(5)
C49 0.0491(12) 0.0199(9) 0.0207(9) -0.0027(7) -0.0033(8) -0.0096(8)
C50 0.0428(11) 0.0240(9) 0.0176(8) -0.0044(7) 0.0028(8) -0.0099(8)
C51 0.0292(10) 0.0202(9) 0.0248(9) -0.0056(7) 0.0013(7) -0.0083(7)
C52 0.0283(10) 0.0181(8) 0.0244(9) -0.0061(7) -0.0036(7) -0.0050(7)
C53 0.0349(10) 0.0255(9) 0.0190(8) -0.0074(7) -0.0027(7) -0.0077(8)
C54 0.0369(11) 0.0232(9) 0.0263(9) -0.0082(8) -0.0033(8) -0.0040(8)
C55 0.0531(13) 0.0332(11) 0.0244(10) -0.0153(9) 0.0010(9) -0.0069(10)
C56 0.0721(16) 0.0392(12) 0.0193(9) -0.0097(9) 0.0003(10) -0.0170(11)
C57 0.0621(14) 0.0264(10) 0.0219(9) -0.0067(8) -0.0020(9) -0.0084(10)
C58 0.0449(12) 0.0244(10) 0.0213(9) -0.0079(7) -0.0037(8) -0.0060(9)
C59 0.0635(15) 0.0208(10) 0.0268(10) -0.0024(8) -0.0087(10) 0.0013(10)
C60 0.0646(15) 0.0218(10) 0.0378(12) -0.0050(9) -0.0030(11) 0.0055(10)
C61A 0.058(3) 0.0128(14) 0.0282(18) -0.0045(12) -0.006(2) 0.0058(17)
C61B 0.042(8) 0.018(5) 0.039(6) -0.003(4) -0.010(6) 0.013(5)
C62A 0.059(3) 0.0160(15) 0.0275(14) -0.0086(11) -0.0010(19) -0.0092(19)
C62B 0.042(6) 0.016(5) 0.034(6) 0.001(4) 0.002(5) 0.001(5)
C63A 0.055(3) 0.0196(16) 0.0243(14) -0.0045(12) -0.0080(19) -0.0126(19)
C63B 0.041(6) 0.024(5) 0.033(6) -0.010(4) 0.001(5) -0.007(5)
C64A 0.055(2) 0.0243(16) 0.0267(14) -0.0018(11) -0.0083(15) -0.0182(16)
C64B 0.038(7) 0.029(5) 0.039(6) -0.008(4) 0.006(5) -0.011(5)
O1A 0.039(2) 0.0186(13) 0.0255(12) -0.0067(10) 0.0005(18) -0.0062(17)
O1B 0.024(6) 0.026(5) 0.024(4) -0.008(3) 0.003(4) 0.000(5)
O2A 0.033(3) 0.0152(11) 0.0270(14) -0.0044(10) -0.004(2) -0.0023(12)
O2B 0.028(8) 0.026(5) 0.027(6) -0.010(4) -0.005(6) -0.004(4)
O3 0.0330(7) 0.0239(6) 0.0160(6) -0.0052(5) 0.0000(5) -0.0115(5)
O4 0.0347(7) 0.0185(6) 0.0197(6) -0.0054(5) -0.0016(5) -0.0045(5)
O5 0.0496(8) 0.0172(6) 0.0229(6) -0.0054(5) -0.0029(6) -0.0004(6)
O6 0.0783(11) 0.0202(7) 0.0268(7) -0.0068(6) -0.0017(7) -0.0036(7)
O7A 0.0519(19) 0.0205(12) 0.0251(11) -0.0105(9) -0.0021(15) -0.0091(15)
O7B 0.038(6) 0.016(4) 0.026(4) -0.009(3) 0.001(4) -0.005(5)
O8A 0.045(2) 0.0223(14) 0.0217(11) -0.0037(10) -0.0028(14) -0.0131(16)
O8B 0.029(5) 0.027(4) 0.028(4) -0.010(3) 0.003(4) -0.013(4)
F9A 0.0868(11) 0.0411(8) 0.0307(7) -0.0207(6) 0.0076(7) -0.0207(7)
F10A 0.0503(8) 0.0418(7) 0.0384(7) 0.0018(6) -0.0113(6) -0.0242(6)
F11A 0.0843(10) 0.0383(7) 0.0270(6) -0.0141(6) 0.0144(7) -0.0157(7)
F12A 0.0641(9) 0.0711(10) 0.0450(8) 0.0029(7) -0.0071(7) -0.0466(8)
P2 0.0448(3) 0.0267(3) 0.0186(2) -0.00674(19) -0.0006(2) -0.0163(2)
F7 0.0469(7) 0.0369(7) 0.0294(6) 0.0030(5) -0.0014(5) -0.0102(6)
F8 0.0688(8) 0.0250(6) 0.0319(6) -0.0035(5) -0.0064(6) -0.0181(6)
F9B 0.052(8) 0.041(11) 0.038(9) -0.011(8) 0.002(6) -0.014(7)
F10B 0.057(11) 0.028(9) 0.026(9) -0.003(7) -0.003(7) -0.021(8)
F11B 0.051(7) 0.022(10) 0.025(9) -0.003(7) 0.002(6) -0.014(6)
F12B 0.059(11) 0.048(10) 0.037(9) -0.021(8) 0.002(7) -0.023(9)
F3A 0.0773(12) 0.1043(14) 0.0496(10) -0.0366(10) 0.0078(8) -0.0576(11)
F4A 0.0493(10) 0.0677(11) 0.0448(9) -0.0045(8) 0.0126(7) 0.0123(8)
F5A 0.0758(13) 0.0705(13) 0.1207(17) -0.0161(12) -0.0001(12) -0.0516(11)
F6A 0.0583(10) 0.0463(9) 0.0599(10) -0.0187(8) 0.0105(8) 0.0008(7)
P1 0.0301(3) 0.0344(3) 0.0362(3) -0.0039(2) -0.0002(2) -0.0082(2)
F1 0.0501(8) 0.0715(10) 0.0566(9) 0.0222(8) 0.0036(7) 0.0070(7)
F2 0.0511(8) 0.0579(8) 0.0331(7) -0.0018(6) -0.0024(6) -0.0154(7)
F3B 0.061(10) 0.067(7) 0.070(8) -0.019(6) -0.001(7) -0.015(7)
F4B 0.031(5) 0.049(9) 0.032(7) 0.017(6) -0.009(4) -0.006(5)
F5B 0.067(11) 0.097(8) 0.115(10) -0.048(7) 0.015(8) -0.023(7)
F6B 0.058(6) 0.125(13) 0.070(10) -0.019(8) 0.004(6) -0.036(7)
F19A 0.084(2) 0.0747(19) 0.074(3) -0.0197(19) -0.0199(18) 0.0259(15)
F19B 0.083(4) 0.045(3) 0.092(6) -0.008(4) 0.004(4) 0.000(3)
F20A 0.086(3) 0.069(2) 0.0600(17) -0.0079(15) -0.0213(17) -0.0197(19)
F20B 0.048(4) 0.120(8) 0.085(5) -0.040(5) -0.001(3) 0.001(5)
F21A 0.182(5) 0.0363(17) 0.078(3) -0.0121(15) -0.072(3) -0.015(2)
F21B 0.076(5) 0.055(5) 0.055(4) -0.007(3) -0.007(3) -0.008(4)
F22A 0.106(3) 0.0403(12) 0.0483(16) -0.0053(11) -0.0380(16) -0.0153(15)
F22B 0.054(4) 0.078(4) 0.072(5) -0.021(4) -0.022(3) -0.007(3)
F23A 0.0858(19) 0.0355(12) 0.064(2) -0.0140(13) -0.0224(16) -0.0024(11)
F23B 0.119(6) 0.067(4) 0.100(7) -0.040(5) 0.009(6) -0.016(4)
F24A 0.0861(19) 0.0441(17) 0.0452(16) -0.0097(11) -0.0269(14) 0.0171(14)
F24B 0.089(5) 0.064(5) 0.071(5) -0.012(4) -0.020(4) 0.019(4)
P4A 0.0774(13) 0.0295(6) 0.0432(9) -0.0093(5) -0.0264(8) 0.0030(6)
P4B 0.062(2) 0.057(2) 0.064(3) -0.020(2) -0.013(2) 0.0049(16)
F13A 0.059(2) 0.0502(19) 0.0599(17) 0.0008(14) 0.0172(16) -0.0170(17)
F14A 0.0534(17) 0.0465(17) 0.059(2) 0.0042(15) -0.0023(15) -0.0179(14)
F15A 0.075(2) 0.0490(18) 0.0312(13) 0.0078(12) -0.0082(13) -0.0101(16)
F16A 0.110(3) 0.062(2) 0.069(2) -0.0469(19) 0.000(2) -0.023(2)
F17A 0.054(2) 0.034(2) 0.0446(17) 0.0021(14) -0.0097(16) -0.0073(15)
F18A 0.0725(19) 0.0355(16) 0.054(2) -0.0237(13) -0.0065(15) -0.0112(13)
P3A 0.0497(12) 0.0238(7) 0.0235(5) -0.0052(4) 0.0011(5) -0.0107(7)
P3B 0.053(2) 0.0336(18) 0.0326(11) -0.0035(10) 0.0028(11) -0.0147(15)
F13B 0.068(4) 0.093(5) 0.060(3) -0.021(3) 0.012(3) -0.040(4)
F14B 0.049(3) 0.060(4) 0.046(3) 0.009(3) -0.005(2) -0.022(3)
F15B 0.093(5) 0.064(4) 0.031(2) 0.015(2) -0.007(2) -0.024(4)
F16B 0.097(4) 0.050(4) 0.051(3) -0.026(3) 0.001(3) -0.018(3)
F17B 0.058(4) 0.036(4) 0.038(3) -0.009(2) -0.010(2) -0.005(3)
F18B 0.108(5) 0.035(3) 0.069(4) -0.021(3) 0.008(3) -0.016(3)
C65 0.0353(11) 0.0348(11) 0.0327(11) -0.0117(9) -0.0073(9) -0.0135(9)
C66 0.0787(18) 0.0330(12) 0.0444(13) -0.0074(10) -0.0227(12) -0.0131(12)
C67 0.0505(16) 0.085(2) 0.0499(16) -0.0004(15) 0.0130(13) -0.0043(15)
O9 0.0415(8) 0.0341(8) 0.0310(7) -0.0115(6) 0.0010(6) -0.0144(6)
C68 0.0383(12) 0.0329(12) 0.0483(13) -0.0169(10) 0.0092(10) -0.0064(10)
C69 0.0681(18) 0.0580(17) 0.073(2) -0.0053(15) -0.0212(15) -0.0154(14)
C70 0.0506(14) 0.0427(13) 0.0521(14) -0.0235(11) 0.0019(11) -0.0092(11)
O10 0.0515(10) 0.0405(10) 0.0940(15) -0.0186(10) 0.0027(10) -0.0152(8)

loop_
_atom_type_symbol
_atom_type_description
_atom_type_scat_dispersion_real
_atom_type_scat_dispersion_imag
_atom_type_scat_source
C C 0.0033 0.0016 'International Tables Vol C Tables 4.2.6.8 and 6.1.1.4'
H H 0.0000 0.0000 'International Tables Vol C Tables 4.2.6.8 and 6.1.1.4'
Cu Cu 0.3201 1.2651 'International Tables Vol C Tables 4.2.6.8 and 6.1.1.4'
F F 0.0171 0.0103 'International Tables Vol C Tables 4.2.6.8 and 6.1.1.4'
N N 0.0061 0.0033 'International Tables Vol C Tables 4.2.6.8 and 6.1.1.4'
Ni Ni 0.3393 1.1124 'International Tables Vol C Tables 4.2.6.8 and 6.1.1.4'
O O 0.0106 0.0060 'International Tables Vol C Tables 4.2.6.8 and 6.1.1.4'
P P 0.1023 0.0942 'International Tables Vol C Tables 4.2.6.8 and 6.1.1.4'

loop_
_exptl_crystal_face_index_h
_exptl_crystal_face_index_k
_exptl_crystal_face_index_l
_exptl_crystal_face_perp_dist
_exptl_oxdiff_crystal_face_indexfrac_h
_exptl_oxdiff_crystal_face_indexfrac_k
_exptl_oxdiff_crystal_face_indexfrac_l
_exptl_oxdiff_crystal_face_x
_exptl_oxdiff_crystal_face_y
_exptl_oxdiff_crystal_face_z
8 20 -7 0.1738 8.0001 20.0000 -6.9999 -0.9307 -0.3866 0.0374
-18 2 2 0.0576 -18.0001 2.0000 2.0000 0.0585 0.0224 1.0289
18 -1 -2 0.0462 18.0001 -1.0000 -2.0000 -0.1007 -0.0304 -1.0057
-9 -20 7 0.1558 -9.0001 -20.0000 6.9999 0.9383 0.3849 0.0174
14 16 19 0.0257 14.0000 16.0000 19.0001 -0.7105 0.5473 -0.4328
-16 -14 -17 0.0991 -16.0000 -14.0000 -17.0001 0.6485 -0.4980 0.5849
-19 -10 6 0.1088 -19.0001 -10.0000 6.0000 0.5876 0.2538 0.7986
0 6 -26 0.1453 0.0001 6.0000 -26.0000 -0.3499 -0.9398 0.1876

loop_
_geom_angle_atom_site_label_1
_geom_angle_atom_site_label_2
_geom_angle_atom_site_label_3
_geom_angle
C10A C1 H1A 115.5
C10B C1 H1B 123.2
N1 C1 H1A 115.5
N1 C1 H1B 123.2
N1 C1 C10A 129.1(3)
N1 C1 C10B 113.6(4)
H2A C2 H2B 108.6
C3 C2 H2A 110.4
C3 C2 H2B 110.4
N1 C2 H2A 110.4
N1 C2 H2B 110.4
N1 C2 C3 106.86(15)
C2 C3 H3A 110.4
C2 C3 H3B 110.4
H3A C3 H3B 108.6
N2 C3 C2 106.47(14)
N2 C3 H3A 110.4
N2 C3 H3B 110.4
C5 C4 H4 117.8
N2 C4 H4 117.8
N2 C4 C5 124.38(16)
C6 C5 C4 122.71(17)
C31 C5 C4 119.95(16)
C31 C5 C6 117.25(17)
C5 C6 H6 117.7
N3 C6 C5 124.60(18)
N3 C6 H6 117.7
H7BC C7 H7BD 109.0
H7AA C7 H7AB 108.4
C8A C7 H7AA 110.1
C8A C7 H7AB 110.1
C8B C7 H7BC 110.9
C8B C7 H7BD 110.9
C8B C7 N3 104.1(5)
N3 C7 H7BC 110.9
N3 C7 H7BD 110.9
N3 C7 H7AA 110.1
N3 C7 H7AB 110.1
N3 C7 C8A 108.0(3)
C7 C8A H8AA 109.9
C7 C8A H8AB 109.9
H8AA C8A H8AB 108.3
N4A C8A C7 109.1(4)
N4A C8A H8AA 109.9
N4A C8A H8AB 109.9
C7 C8B H8BA 111.5
C7 C8B H8BB 111.5
C7 C8B N4B 101.4(8)
H8BA C8B H8BB 109.3
N4B C8B H8BA 111.5
N4B C8B H8BB 111.5
C10A C9A H9A 117.5
N4A C9A H9A 117.5
N4A C9A C10A 125.0(6)
C10B C9B H9B 117.5
N4B C9B H9B 117.5
N4B C9B C10B 125.0(11)
C1 C10A C9A 117.1(5)
C11A C10A C1 130.1(5)
C11A C10A C9A 112.2(6)
C9B C10B C1 128.7(9)
C11B C10B C1 119.5(7)
C11B C10B C9B 111.7(9)
C10A C11A H11A 115.1
N5A C11A C10A 129.8(4)
N5A C11A H11A 115.1
C10B C11B H11B 115.4
N5B C11B C10B 129.3(9)
N5B C11B H11B 115.4
H12A C12A H12B 107.5
C13A C12A H12A 108.5
C13A C12A H12B 108.5
N5A C12A H12A 108.5
N5A C12A H12B 108.5
N5A C12A C13A 115.0(4)
H12C C12B H12D 107.4
C13B C12B H12C 108.2
C13B C12B H12D 108.2
N5B C12B H12C 108.2
N5B C12B H12D 108.2
N5B C12B C13B 116.3(10)
C12A C13A H13A 109.5
C12A C13A H13B 109.5
C12A C13A H13C 109.5
H13A C13A H13B 109.5
H13A C13A H13C 109.5
H13B C13A H13C 109.5
C12B C13B H13D 109.5
C12B C13B H13E 109.5
C12B C13B H13F 109.5
H13D C13B H13E 109.5
H13D C13B H13F 109.5
H13E C13B H13F 109.5
H14A C14A H14B 107.5
C15A C14A H14A 108.4
C15A C14A H14B 108.4
N5A C14A H14A 108.4
N5A C14A H14B 108.4
N5A C14A C15A 115.5(4)
H14C C14B H14D 107.7
C15B C14B H14C 108.8
C15B C14B H14D 108.8
C15B C14B N5B 113.6(9)
N5B C14B H14C 108.8
N5B C14B H14D 108.8
C14A C15A H15A 109.5
C14A C15A H15B 109.5
C14A C15A H15C 109.5
H15A C15A H15B 109.5
H15A C15A H15C 109.5
H15B C15A H15C 109.5
C14B C15B H15D 109.5
C14B C15B H15E 109.5
C14B C15B H15F 109.5
H15D C15B H15E 109.5
H15D C15B H15F 109.5
H15E C15B H15F 109.5
C25 C16 H16 117.9
N6 C16 H16 117.9
N6 C16 C25 124.16(16)
H17A C17 H17B 108.4
C18 C17 H17A 110.1
C18 C17 H17B 110.1
N6 C17 H17A 110.1
N6 C17 H17B 110.1
N6 C17 C18 107.87(18)
C17 C18 H18A 110.3
C17 C18 H18B 110.3
H18A C18 H18B 108.5
N7 C18 C17 107.11(17)
N7 C18 H18A 110.3
N7 C18 H18B 110.3
C20 C19 H19 117.7
N7 C19 H19 117.7
N7 C19 C20 124.59(18)
C21 C20 C19 122.73(16)
C40 C20 C19 114.56(17)
C40 C20 C21 122.33(17)
C20 C21 H21 118.1
N8 C21 C20 123.88(17)
N8 C21 H21 118.1
H22A C22 H22B 108.4
C23 C22 H22A 110.1
C23 C22 H22B 110.1
N8 C22 H22A 110.1
N8 C22 H22B 110.1
N8 C22 C23 107.90(14)
C22 C23 H23A 110.1
C22 C23 H23B 110.1
H23A C23 H23B 108.4
N9 C23 C22 108.07(14)
N9 C23 H23A 110.1
N9 C23 H23B 110.1
C25 C24 H24 117.4
N9 C24 H24 117.4
N9 C24 C25 125.27(16)
C16 C25 C24 120.99(15)
C26 C25 C16 125.66(16)
C26 C25 C24 113.32(15)
C25 C26 H26 113.8
N10 C26 C25 132.42(17)
N10 C26 H26 113.8
H27A C27 H27B 107.9
C28 C27 H27A 109.2
C28 C27 H27B 109.2
N10 C27 H27A 109.2
N10 C27 H27B 109.2
N10 C27 C28 112.13(16)
C27 C28 H28A 109.5
C27 C28 H28B 109.5
C27 C28 H28C 109.5
H28A C28 H28B 109.5
H28A C28 H28C 109.5
H28B C28 H28C 109.5
H29A C29 H29B 107.8
C30 C29 H29A 109.0
C30 C29 H29B 109.0
N10 C29 H29A 109.0
N10 C29 H29B 109.0
N10 C29 C30 112.82(15)
C29 C30 H30A 109.5
C29 C30 H30B 109.5
C29 C30 H30C 109.5
H30A C30 H30B 109.5
H30A C30 H30C 109.5
H30B C30 H30C 109.5
C5 C31 H31 116.9
N11 C31 C5 126.29(17)
N11 C31 H31 116.9
H32A C32 H32B 107.7
C33 C32 H32A 108.8
C33 C32 H32B 108.8
N11 C32 H32A 108.8
N11 C32 H32B 108.8
N11 C32 C33 113.58(15)
C34 C33 C32 119.06(16)
C34 C33 C38 118.96(18)
C38 C33 C32 121.89(16)
C33 C34 H34 119.6
C35 C34 C33 120.73(17)
C35 C34 H34 119.6
C34 C35 H35 120.0
C34 C35 C36 120.06(18)
C36 C35 H35 120.0
C35 C36 H36 119.9
C37 C36 C35 120.2(2)
C37 C36 H36 119.9
C36 C37 C38 119.43(17)
C36 C37 C39 119.04(18)
C38 C37 C39 121.32(16)
C33 C38 H38 119.7
C37 C38 C33 120.66(17)
C37 C38 H38 119.7
C37 C39 H39A 108.8
C37 C39 H39B 108.8
H39A C39 H39B 107.7
N12 C39 C37 113.80(15)
N12 C39 H39A 108.8
N12 C39 H39B 108.8
C20 C40 H40 115.5
N12 C40 C20 128.93(18)
N12 C40 H40 115.5
C73 C71 C72 115.7(9)
O11 C71 C72 122.2(9)
O11 C71 C73 122.0(9)
C71 C72 H72A 109.5
C71 C72 H72B 109.5
C71 C72 H72C 109.5
H72A C72 H72B 109.5
H72A C72 H72C 109.5
H72B C72 H72C 109.5
C71 C73 H73A 109.5
C71 C73 H73B 109.5
C71 C73 H73C 109.5
H73A C73 H73B 109.5
H73A C73 H73C 109.5
H73B C73 H73C 109.5
N6 Cu1 N8 179.06(7)
N7 Cu1 N6 86.33(7)
N7 Cu1 N8 94.19(7)
N7 Cu1 N9 178.37(7)
N9 Cu1 N6 93.19(6)
N9 Cu1 N8 86.31(6)
C1 N1 C2 120.15(18)
C1 N1 Ni1A 125.82(17)
C1 N1 Ni1B 130.3(2)
C2 N1 Ni1A 113.92(14)
C2 N1 Ni1B 109.29(17)
C3 N2 Ni1A 110.96(13)
C3 N2 Ni1B 117.21(18)
C4 N2 C3 120.22(15)
C4 N2 Ni1A 128.38(14)
C4 N2 Ni1B 122.54(18)
C6 N3 C7 121.09(18)
C6 N3 Ni1A 127.39(15)
C6 N3 Ni1B 123.4(2)
C7 N3 Ni1A 111.17(16)
C7 N3 Ni1B 115.4(2)
C8A N4A Ni1A 112.1(3)
C9A N4A C8A 121.2(5)
C9A N4A Ni1A 126.7(4)
C8B N4B Ni1B 112.9(7)
C9B N4B C8B 121.3(9)
C9B N4B Ni1B 125.8(9)
C11A N5A C12A 124.7(4)
C11A N5A C14A 122.4(4)
C14A N5A C12A 112.9(4)
C11B N5B C12B 126.9(9)
C11B N5B C14B 117.4(9)
C12B N5B C14B 114.0(9)
C16 N6 C17 119.11(16)
C16 N6 Cu1 128.32(13)
C17 N6 Cu1 112.55(12)
C18 N7 Cu1 113.42(12)
C19 N7 C18 119.87(17)
C19 N7 Cu1 126.70(14)
C21 N8 C22 119.86(15)
C21 N8 Cu1 127.00(13)
C22 N8 Cu1 112.95(11)
C23 N9 Cu1 112.86(11)
C24 N9 C23 120.15(15)
C24 N9 Cu1 126.95(12)
C26 N10 C27 125.12(15)
C26 N10 C29 119.62(15)
C27 N10 C29 115.26(13)
C31 N11 C32 124.08(16)
C31 N11 H11 118.0
C32 N11 H11 118.0
C39 N12 H12 118.9
C40 N12 C39 122.19(17)
C40 N12 H12 118.9
N1 Ni1A N2 86.01(12)
N1 Ni1A N3 173.97(16)
N1 Ni1A N4A 93.2(2)
N2 Ni1A N3 92.14(12)
N4A Ni1A N2 178.5(2)
N4A Ni1A N3 88.55(19)
N2 Ni1B N1 83.42(19)
N2 Ni1B N4B 177.0(3)
N3 Ni1B N1 167.4(3)
N3 Ni1B N2 98.9(2)
N3 Ni1B N4B 82.3(4)
N4B Ni1B N1 94.8(4)
C46A C41A C42A 119.8(3)
O8A C41A C42A 124.9(3)
O8A C41A C46A 115.3(3)
C42B C41B C46B 118.9(15)
C42B C41B O8B 129.7(16)
O8B C41B C46B 111.3(13)
C41A C42A H42A 119.9
C43A C42A C41A 120.1(3)
C43A C42A H42A 119.9
C41B C42B H42B 118.2
C41B C42B C43B 123.5(15)
C43B C42B H42B 118.2
C42A C43A H43A 119.8
C44A C43A C42A 120.3(3)
C44A C43A H43A 119.8
C42B C43B H43B 119.8
C44B C43B C42B 120.4(12)
C44B C43B H43B 119.8
C43A C44A H44A 120.1
C43A C44A C45A 119.8(3)
C45A C44A H44A 120.1
C43B C44B H44B 122.2
C43B C44B C45B 115.7(13)
C45B C44B H44B 122.2
C44A C45A H45A 119.9
C46A C45A C44A 120.2(4)
C46A C45A H45A 119.9
C44B C45B H45B 116.4
C46B C45B C44B 127.2(17)
C46B C45B H45B 116.4
C41A C46A C45A 119.6(3)
O1A C46A C41A 116.3(4)
O1A C46A C45A 124.0(4)
C45B C46B C41B 114.2(17)
O1B C46B C41B 115.8(15)
O1B C46B C45B 130(2)
H47A C47A H47B 108.4
C48A C47A H47A 110.1
C48A C47A H47B 110.1
O1A C47A H47A 110.1
O1A C47A H47B 110.1
O1A C47A C48A 108.1(5)
H47C C47B H47D 108.7
C48B C47B H47C 110.5
C48B C47B H47D 110.5
C48B C47B O1B 106.1(17)
O1B C47B H47C 110.5
O1B C47B H47D 110.5
C47A C48A H48A 109.0
C47A C48A H48B 109.0
H48A C48A H48B 107.8
O2A C48A C47A 112.7(5)
O2A C48A H48A 109.0
O2A C48A H48B 109.0
C47B C48B H48C 108.8
C47B C48B H48D 108.8
H48C C48B H48D 107.7
O2B C48B C47B 114(2)
O2B C48B H48C 108.8
O2B C48B H48D 108.8
H49A C49 H49B 108.0
H49C C49 H49D 109.3
C50 C49 H49A 109.3
C50 C49 H49B 109.3
C50 C49 H49C 111.5
C50 C49 H49D 111.5
O2A C49 H49A 109.3
O2A C49 H49B 109.3
O2A C49 C50 111.4(4)
O2B C49 H49C 111.5
O2B C49 H49D 111.5
O2B C49 C50 101.5(13)
C49 C50 H50A 109.9
C49 C50 H50B 109.9
H50A C50 H50B 108.3
O3 C50 C49 109.12(15)
O3 C50 H50A 109.9
O3 C50 H50B 109.9
H51A C51 H51B 108.2
C52 C51 H51A 109.7
C52 C51 H51B 109.7
O3 C51 H51A 109.7
O3 C51 H51B 109.7
O3 C51 C52 109.77(14)
C51 C52 H52A 110.0
C51 C52 H52B 110.0
H52A C52 H52B 108.3
O4 C52 C51 108.61(14)
O4 C52 H52A 110.0
O4 C52 H52B 110.0
C54 C53 C58 119.46(17)
O4 C53 C54 125.18(16)
O4 C53 C58 115.36(15)
C53 C54 H54 119.9
C53 C54 C55 120.19(18)
C55 C54 H54 119.9
C54 C55 H55 119.9
C56 C55 C54 120.22(18)
C56 C55 H55 119.9
C55 C56 H56 119.7
C55 C56 C57 120.69(19)
C57 C56 H56 119.7
C56 C57 H57 120.2
C58 C57 C56 119.57(19)
C58 C57 H57 120.2
C57 C58 C53 119.84(17)
O5 C58 C53 115.74(16)
O5 C58 C57 124.42(17)
H59A C59 H59B 108.4
C60 C59 H59A 110.1
C60 C59 H59B 110.1
O5 C59 H59A 110.1
O5 C59 H59B 110.1
O5 C59 C60 107.87(16)
C59 C60 H60A 108.7
C59 C60 H60B 108.7
H60A C60 H60B 107.6
O6 C60 C59 114.13(19)
O6 C60 H60A 108.7
O6 C60 H60B 108.7
H61A C61A H61B 107.8
C62A C61A H61A 109.1
C62A C61A H61B 109.1
O6 C61A H61A 109.1
O6 C61A H61B 109.1
O6 C61A C62A 112.7(3)
H61C C61B H61D 110.6
C62B C61B H61C 113.3
C62B C61B H61D 113.3
O6 C61B H61C 113.3
O6 C61B H61D 113.3
O6 C61B C62B 91.9(12)
C61A C62A H62A 109.9
C61A C62A H62B 109.9
H62A C62A H62B 108.3
O7A C62A C61A 109.2(3)
O7A C62A H62A 109.9
O7A C62A H62B 109.9
C61B C62B H62C 108.5
C61B C62B H62D 108.5
C61B C62B O7B 115.2(14)
H62C C62B H62D 107.5
O7B C62B H62C 108.5
O7B C62B H62D 108.5
H63A C63A H63B 108.4
C64A C63A H63A 110.1
C64A C63A H63B 110.1
O7A C63A H63A 110.1
O7A C63A H63B 110.1
O7A C63A C64A 108.2(3)
H63C C63B H63D 108.0
C64B C63B H63C 109.4
C64B C63B H63D 109.4
O7B C63B H63C 109.4
O7B C63B H63D 109.4
O7B C63B C64B 111.4(12)
C63A C64A H64A 109.8
C63A C64A H64B 109.8
H64A C64A H64B 108.3
O8A C64A C63A 109.4(3)
O8A C64A H64A 109.8
O8A C64A H64B 109.8
C63B C64B H64C 109.8
C63B C64B H64D 109.8
C63B C64B O8B 109.5(11)
H64C C64B H64D 108.2
O8B C64B H64C 109.8
O8B C64B H64D 109.8
C46A O1A C47A 117.9(3)
C46B O1B C47B 115.8(14)
C48A O2A C49 113.4(5)
C48B O2B C49 104.0(19)
C51 O3 C50 111.30(13)
C53 O4 C52 116.75(13)
C58 O5 C59 116.05(14)
C60 O6 C61A 115.1(2)
C61B O6 C60 98.8(9)
C63A O7A C62A 111.7(3)
C63B O7B C62B 116.0(12)
C41A O8A C64A 118.1(3)
C41B O8B C64B 116.3(12)
F9A P2 F10A 89.46(8)
F11A P2 F9A 178.45(8)
F11A P2 F10A 89.34(8)
F12A P2 F9A 90.50(8)
F12A P2 F10A 179.78(9)
F12A P2 F11A 90.70(8)
F7 P2 F11B 90.0
F8 P2 F7 180.0
F8 P2 F9B 90.1
F8 P2 F10B 90.1
F8 P2 F11B 90.0
F9B P2 F7 89.9
F9B P2 F10B 89.9
F9B P2 F11B 179.9
F10B P2 F7 89.9
F10B P2 F11B 90.0
F12B P2 F7 90.0
F12B P2 F8 90.0
F12B P2 F9B 90.1
F12B P2 F10B 179.9
F12B P2 F11B 90.0
F3A P1 F4A 90.72(10)
F3A P1 F5A 178.18(11)
F3A P1 F6A 89.27(9)
F4A P1 F6A 178.77(9)
F5A P1 F4A 89.52(11)
F5A P1 F6A 90.45(11)
F1 P1 F2 179.9
F1 P1 F3B 90.1
F1 P1 F4B 90.0
F1 P1 F5B 90.0
F1 P1 F6B 90.0
F2 P1 F5B 89.9
F3B P1 F2 90.0
F3B P1 F4B 90.0
F3B P1 F5B 179.9
F3B P1 F6B 90.0
F4B P1 F2 90.0
F4B P1 F5B 89.9
F4B P1 F6B 180.0
F6B P1 F2 90.0
F6B P1 F5B 90.0
F20A P4A F19A 176.0(2)
F20A P4A F22A 90.8(2)
F20A P4A F23A 88.4(2)
F20A P4A F24A 89.3(2)
F21A P4A F19A 91.8(3)
F21A P4A F20A 92.2(2)
F21A P4A F22A 91.1(2)
F21A P4A F23A 179.0(3)
F21A P4A F24A 89.4(2)
F22A P4A F19A 89.72(17)
F23A P4A F19A 87.7(2)
F23A P4A F22A 89.66(15)
F23A P4A F24A 89.82(17)
F24A P4A F19A 90.2(2)
F24A P4A F22A 179.5(2)
F19B P4B F20B 175.9(6)
F19B P4B F22B 90.5(5)
F19B P4B F23B 89.7(5)
F21B P4B F19B 88.7(5)
F21B P4B F20B 87.5(6)
F21B P4B F22B 88.1(6)
F21B P4B F23B 177.5(6)
F21B P4B F24B 91.1(6)
F22B P4B F20B 87.6(5)
F22B P4B F23B 90.0(5)
F23B P4B F20B 94.0(6)
F24B P4B F19B 89.8(6)
F24B P4B F20B 92.0(6)
F24B P4B F22B 179.1(6)
F24B P4B F23B 90.8(5)
F14A P3A F13A 177.7(2)
F14A P3A F15A 89.55(18)
F14A P3A F17A 91.23(15)
F14A P3A F18A 89.3(2)
F15A P3A F13A 89.00(16)
F15A P3A F18A 88.84(17)
F16A P3A F13A 90.3(2)
F16A P3A F14A 91.6(2)
F16A P3A F15A 91.68(17)
F16A P3A F17A 90.8(2)
F16A P3A F18A 178.9(2)
F17A P3A F13A 90.14(18)
F17A P3A F15A 177.36(18)
F17A P3A F18A 88.64(15)
F18A P3A F13A 88.79(18)
F13B P3B F14B 180.0
F13B P3B F15B 90.0
F13B P3B F16B 90.0
F14B P3B F16B 90.0
F15B P3B F14B 90.0
F15B P3B F16B 90.0
F17B P3B F13B 90.0
F17B P3B F14B 90.0
F17B P3B F15B 179.94(6)
F17B P3B F16B 89.9
F18B P3B F13B 90.0
F18B P3B F14B 90.0
F18B P3B F15B 90.0
F18B P3B F16B 180.0
F18B P3B F17B 90.1
C67 C65 C66 117.2(2)
O9 C65 C66 121.4(2)
O9 C65 C67 121.5(2)
C65 C66 H66A 109.5
C65 C66 H66B 109.5
C65 C66 H66C 109.5
H66A C66 H66B 109.5
H66A C66 H66C 109.5
H66B C66 H66C 109.5
C65 C67 H67A 109.5
C65 C67 H67B 109.5
C65 C67 H67C 109.5
H67A C67 H67B 109.5
H67A C67 H67C 109.5
H67B C67 H67C 109.5
C69 C68 C70 117.2(2)
O10 C68 C69 121.1(2)
O10 C68 C70 121.6(2)
C68 C69 H69A 109.5
C68 C69 H69B 109.5
C68 C69 H69C 109.5
H69A C69 H69B 109.5
H69A C69 H69C 109.5
H69B C69 H69C 109.5
C68 C70 H70A 109.5
C68 C70 H70B 109.5
C68 C70 H70C 109.5
H70A C70 H70B 109.5
H70A C70 H70C 109.5
H70B C70 H70C 109.5

loop_
_geom_bond_atom_site_label_1
_geom_bond_atom_site_label_2
_geom_bond_distance
C1 H1A 0.9500
C1 H1B 0.9500
C1 C10A 1.394(7)
C1 C10B 1.577(10)
C1 N1 1.296(2)
C2 H2A 0.9900
C2 H2B 0.9900
C2 C3 1.507(2)
C2 N1 1.469(2)
C3 H3A 0.9900
C3 H3B 0.9900
C3 N2 1.475(2)
C4 H4 0.9500
C4 C5 1.423(2)
C4 N2 1.294(2)
C5 C6 1.422(3)
C5 C31 1.402(3)
C6 H6 0.9500
C6 N3 1.297(3)
C7 H7BC 0.9900
C7 H7BD 0.9900
C7 H7AA 0.9900
C7 H7AB 0.9900
C7 C8A 1.585(6)
C7 C8B 1.463(14)
C7 N3 1.478(3)
C8A H8AA 0.9900
C8A H8AB 0.9900
C8A N4A 1.470(8)
C8B H8BA 0.9900
C8B H8BB 0.9900
C8B N4B 1.471(15)
C9A H9A 0.9500
C9A C10A 1.457(7)
C9A N4A 1.300(6)
C9B H9B 0.9500
C9B C10B 1.395(12)
C9B N4B 1.299(11)
C10A C11A 1.382(8)
C10B C11B 1.381(15)
C11A H11A 0.9500
C11A N5A 1.333(5)
C11B H11B 0.9500
C11B N5B 1.291(10)
C12A H12A 0.9900
C12A H12B 0.9900
C12A C13A 1.514(7)
C12A N5A 1.483(5)
C12B H12C 0.9900
C12B H12D 0.9900
C12B C13B 1.523(14)
C12B N5B 1.451(13)
C13A H13A 0.9800
C13A H13B 0.9800
C13A H13C 0.9800
C13B H13D 0.9800
C13B H13E 0.9800
C13B H13F 0.9800
C14A H14A 0.9900
C14A H14B 0.9900
C14A C15A 1.512(6)
C14A N5A 1.469(5)
C14B H14C 0.9900
C14B H14D 0.9900
C14B C15B 1.466(13)
C14B N5B 1.531(12)
C15A H15A 0.9800
C15A H15B 0.9800
C15A H15C 0.9800
C15B H15D 0.9800
C15B H15E 0.9800
C15B H15F 0.9800
C16 H16 0.9500
C16 C25 1.436(3)
C16 N6 1.291(2)
C17 H17A 0.9900
C17 H17B 0.9900
C17 C18 1.521(3)
C17 N6 1.476(2)
C18 H18A 0.9900
C18 H18B 0.9900
C18 N7 1.477(2)
C19 H19 0.9500
C19 C20 1.427(3)
C19 N7 1.300(2)
C20 C21 1.424(3)
C20 C40 1.412(2)
C21 H21 0.9500
C21 N8 1.303(2)
C22 H22A 0.9900
C22 H22B 0.9900
C22 C23 1.518(2)
C22 N8 1.470(2)
C23 H23A 0.9900
C23 H23B 0.9900
C23 N9 1.476(2)
C24 H24 0.9500
C24 C25 1.437(2)
C24 N9 1.300(2)
C25 C26 1.411(2)
C26 H26 0.9500
C26 N10 1.319(2)
C27 H27A 0.9900
C27 H27B 0.9900
C27 C28 1.516(3)
C27 N10 1.470(2)
C28 H28A 0.9800
C28 H28B 0.9800
C28 H28C 0.9800
C29 H29A 0.9900
C29 H29B 0.9900
C29 C30 1.506(3)
C29 N10 1.481(2)
C30 H30A 0.9800
C30 H30B 0.9800
C30 H30C 0.9800
C31 H31 0.9500
C31 N11 1.305(2)
C32 H32A 0.9900
C32 H32B 0.9900
C32 C33 1.504(3)
C32 N11 1.462(2)
C33 C34 1.392(2)
C33 C38 1.397(2)
C34 H34 0.9500
C34 C35 1.377(3)
C35 H35 0.9500
C35 C36 1.392(3)
C36 H36 0.9500
C36 C37 1.390(3)
C37 C38 1.391(3)
C37 C39 1.506(3)
C38 H38 0.9500
C39 H39A 0.9900
C39 H39B 0.9900
C39 N12 1.473(2)
C40 H40 0.9500
C40 N12 1.298(2)
C71 C72 1.527(13)
C71 C73 1.458(13)
C71 O11 1.228(11)
C72 H72A 0.9800
C72 H72B 0.9800
C72 H72C 0.9800
C73 H73A 0.9800
C73 H73B 0.9800
C73 H73C 0.9800
Cu1 N6 1.8879(15)
Cu1 N7 1.8782(16)
Cu1 N8 1.8910(14)
Cu1 N9 1.8876(15)
N1 Ni1A 1.841(3)
N1 Ni1B 1.995(5)
N2 Ni1A 1.910(3)
N2 Ni1B 1.847(5)
N3 Ni1A 1.934(3)
N3 Ni1B 1.798(5)
N4A Ni1A 1.887(5)
N4B Ni1B 1.890(9)
N11 H11 0.8800
N12 H12 0.8800
C41A C42A 1.401(5)
C41A C46A 1.390(6)
C41A O8A 1.373(4)
C41B C42B 1.335(19)
C41B C46B 1.51(3)
C41B O8B 1.369(16)
C42A H42A 0.9500
C42A C43A 1.391(5)
C42B H42B 0.9500
C42B C43B 1.387(18)
C43A H43A 0.9500
C43A C44A 1.380(5)
C43B H43B 0.9500
C43B C44B 1.370(18)
C44A H44A 0.9500
C44A C45A 1.401(5)
C44B H44B 0.9500
C44B C45B 1.437(19)
C45A H45A 0.9500
C45A C46A 1.399(5)
C45B H45B 0.9500
C45B C46B 1.324(18)
C46A O1A 1.360(5)
C46B O1B 1.30(2)
C47A H47A 0.9900
C47A H47B 0.9900
C47A C48A 1.507(5)
C47A O1A 1.422(7)
C47B H47C 0.9900
C47B H47D 0.9900
C47B C48B 1.459(14)
C47B O1B 1.50(3)
C48A H48A 0.9900
C48A H48B 0.9900
C48A O2A 1.437(6)
C48B H48C 0.9900
C48B H48D 0.9900
C48B O2B 1.43(3)
C49 H49A 0.9900
C49 H49B 0.9900
C49 H49C 0.9900
C49 H49D 0.9900
C49 C50 1.489(3)
C49 O2A 1.448(4)
C49 O2B 1.433(14)
C50 H50A 0.9900
C50 H50B 0.9900
C50 O3 1.4407(19)
C51 H51A 0.9900
C51 H51B 0.9900
C51 C52 1.505(2)
C51 O3 1.430(2)
C52 H52A 0.9900
C52 H52B 0.9900
C52 O4 1.438(2)
C53 C54 1.386(2)
C53 C58 1.414(3)
C53 O4 1.376(2)
C54 H54 0.9500
C54 C55 1.393(3)
C55 H55 0.9500
C55 C56 1.372(3)
C56 H56 0.9500
C56 C57 1.398(3)
C57 H57 0.9500
C57 C58 1.387(3)
C58 O5 1.374(2)
C59 H59A 0.9900
C59 H59B 0.9900
C59 C60 1.502(3)
C59 O5 1.451(2)
C60 H60A 0.9900
C60 H60B 0.9900
C60 O6 1.423(3)
C61A H61A 0.9900
C61A H61B 0.9900
C61A C62A 1.503(5)
C61A O6 1.453(4)
C61B H61C 0.9900
C61B H61D 0.9900
C61B C62B 1.41(2)
C61B O6 1.388(13)
C62A H62A 0.9900
C62A H62B 0.9900
C62A O7A 1.430(4)
C62B H62C 0.9900
C62B H62D 0.9900
C62B O7B 1.415(11)
C63A H63A 0.9900
C63A H63B 0.9900
C63A C64A 1.493(4)
C63A O7A 1.422(4)
C63B H63C 0.9900
C63B H63D 0.9900
C63B C64B 1.446(12)
C63B O7B 1.372(18)
C64A H64A 0.9900
C64A H64B 0.9900
C64A O8A 1.426(4)
C64B H64C 0.9900
C64B H64D 0.9900
C64B O8B 1.496(18)
F9A P2 1.5957(12)
F10A P2 1.5958(13)
F11A P2 1.5934(12)
F12A P2 1.5892(14)
P2 F7 1.6032
P2 F8 1.6024
P2 F9B 1.6026
P2 F10B 1.6028
P2 F11B 1.6032
P2 F12B 1.6019
F3A P1 1.5695(16)
F4A P1 1.5864(14)
F5A P1 1.5831(17)
F6A P1 1.6011(15)
P1 F1 1.5917
P1 F2 1.5934
P1 F3B 1.5920
P1 F4B 1.5932
P1 F5B 1.5952
P1 F6B 1.5934
F19A P4A 1.627(4)
F19B P4B 1.589(8)
F20A P4A 1.586(4)
F20B P4B 1.651(9)
F21A P4A 1.585(4)
F21B P4B 1.562(9)
F22A P4A 1.602(3)
F22B P4B 1.597(7)
F23A P4A 1.596(3)
F23B P4B 1.606(8)
F24A P4A 1.600(3)
F24B P4B 1.589(8)
F13A P3A 1.612(3)
F14A P3A 1.577(4)
F15A P3A 1.593(3)
F16A P3A 1.570(3)
F17A P3A 1.591(4)
F18A P3A 1.609(3)
P3B F13B 1.598(3)
P3B F14B 1.598(3)
P3B F15B 1.598(3)
P3B F16B 1.599(3)
P3B F17B 1.598(3)
P3B F18B 1.598(3)
C65 C66 1.486(3)
C65 C67 1.484(3)
C65 O9 1.214(2)
C66 H66A 0.9800
C66 H66B 0.9800
C66 H66C 0.9800
C67 H67A 0.9800
C67 H67B 0.9800
C67 H67C 0.9800
C68 C69 1.498(3)
C68 C70 1.499(3)
C68 O10 1.208(3)
C69 H69A 0.9800
C69 H69B 0.9800
C69 H69C 0.9800
C70 H70A 0.9800
C70 H70B 0.9800
C70 H70C 0.9800

loop_
_geom_torsion_atom_site_label_1
_geom_torsion_atom_site_label_2
_geom_torsion_atom_site_label_3
_geom_torsion_atom_site_label_4
_geom_torsion
C1 C10A C11A N5A -20.1(10)
C1 C10B C11B N5B -16(2)
C1 N1 Ni1A N2 -165.95(18)
C1 N1 Ni1A N4A 15.4(2)
C2 C3 N2 C4 151.74(16)
C2 C3 N2 Ni1A -35.23(18)
C2 C3 N2 Ni1B -26.4(2)
C2 N1 Ni1A N2 10.30(16)
C2 N1 Ni1A N4A -168.40(19)
C3 C2 N1 C1 144.37(18)
C3 C2 N1 Ni1A -32.1(2)
C3 C2 N1 Ni1B -40.5(2)
C3 N2 Ni1B N1 3.3(2)
C3 N2 Ni1B N3 -164.20(16)
C4 C5 C6 N3 6.9(3)
C4 C5 C31 N11 -10.4(3)
C4 N2 Ni1B N1 -174.80(15)
C4 N2 Ni1B N3 17.7(3)
C5 C4 N2 C3 174.53(16)
C5 C4 N2 Ni1A 2.8(3)
C5 C4 N2 Ni1B -7.5(3)
C5 C6 N3 C7 -174.2(2)
C5 C6 N3 Ni1A -1.6(3)
C5 C6 N3 Ni1B 9.1(3)
C5 C31 N11 C32 173.31(17)
C6 C5 C31 N11 173.07(18)
C6 N3 Ni1B N1 -118.0(12)
C6 N3 Ni1B N2 -18.5(3)
C6 N3 Ni1B N4B 164.3(3)
C7 C8A N4A C9A -153.6(5)
C7 C8A N4A Ni1A 28.9(5)
C7 C8B N4B C9B -136.3(9)
C7 C8B N4B Ni1B 43.3(9)
C7 N3 Ni1B N1 65.2(13)
C7 N3 Ni1B N2 164.64(19)
C7 N3 Ni1B N4B -12.5(3)
C8A C7 N3 C6 -158.9(3)
C8A C7 N3 Ni1A 27.4(3)
C8A N4A Ni1A N1 162.7(4)
C8A N4A Ni1A N3 -11.5(4)
C8B C7 N3 C6 -136.9(5)
C8B C7 N3 Ni1B 40.0(5)
C8B N4B Ni1B N1 173.9(8)
C8B N4B Ni1B N3 -18.5(8)
C9A C10A C11A N5A 168.9(5)
C9A N4A Ni1A N1 -14.6(5)
C9A N4A Ni1A N3 171.2(5)
C9B C10B C11B N5B 166.1(12)
C9B N4B Ni1B N1 -6.5(10)
C9B N4B Ni1B N3 161.2(10)
C10A C1 N1 C2 179.0(4)
C10A C1 N1 Ni1A -5.0(5)
C10A C9A N4A C8A -173.8(5)
C10A C9A N4A Ni1A 3.3(8)
C10A C11A N5A C12A -10.5(9)
C10A C11A N5A C14A 171.6(5)
C10B C1 N1 C2 164.7(6)
C10B C1 N1 Ni1B -9.3(6)
C10B C9B N4B C8B 176.2(12)
C10B C9B N4B Ni1B -3.4(17)
C10B C11B N5B C12B -5(2)
C10B C11B N5B C14B -169.0(11)
C13A C12A N5A C11A 103.0(6)
C13A C12A N5A C14A -78.9(5)
C13B C12B N5B C11B 98.1(13)
C13B C12B N5B C14B -97.7(10)
C15A C14A N5A C11A 11.9(6)
C15A C14A N5A C12A -166.3(3)
C15B C14B N5B C11B -142.3(10)
C15B C14B N5B C12B 51.9(11)
C16 C25 C26 N10 -10.2(3)
C17 C18 N7 C19 150.9(2)
C17 C18 N7 Cu1 -30.1(3)
C18 C17 N6 C16 150.1(2)
C18 C17 N6 Cu1 -30.8(2)
C19 C20 C21 N8 6.2(3)
C19 C20 C40 N12 178.9(2)
C20 C19 N7 C18 174.2(2)
C20 C19 N7 Cu1 -4.7(3)
C20 C21 N8 C22 -172.77(17)
C20 C21 N8 Cu1 1.7(3)
C20 C40 N12 C39 -170.15(19)
C21 C20 C40 N12 5.8(3)
C22 C23 N9 C24 -152.99(16)
C22 C23 N9 Cu1 29.20(18)
C23 C22 N8 C21 -154.99(16)
C23 C22 N8 Cu1 29.80(18)
C24 C25 C26 N10 171.80(19)
C25 C16 N6 C17 175.9(2)
C25 C16 N6 Cu1 -3.0(3)
C25 C24 N9 C23 -174.50(17)
C25 C24 N9 Cu1 3.0(3)
C25 C26 N10 C27 -1.7(3)
C25 C26 N10 C29 178.19(18)
C28 C27 N10 C26 88.6(2)
C28 C27 N10 C29 -91.29(19)
C30 C29 N10 C26 107.11(19)
C30 C29 N10 C27 -73.0(2)
C31 C5 C6 N3 -176.74(19)
C32 C33 C34 C35 177.06(17)
C32 C33 C38 C37 -176.11(16)
C33 C32 N11 C31 127.78(19)
C33 C34 C35 C36 -0.7(3)
C34 C33 C38 C37 0.4(3)
C34 C35 C36 C37 0.1(3)
C35 C36 C37 C38 0.7(3)
C35 C36 C37 C39 -174.07(18)
C36 C37 C38 C33 -1.0(3)
C36 C37 C39 N12 -135.67(19)
C37 C39 N12 C40 -116.5(2)
C38 C33 C34 C35 0.4(3)
C38 C37 C39 N12 49.6(3)
C39 C37 C38 C33 173.68(16)
C40 C20 C21 N8 178.79(18)
N1 C1 C10A C9A -11.5(7)
N1 C1 C10A C11A 177.8(5)
N1 C1 C10B C9B -4.9(14)
N1 C1 C10B C11B 177.7(9)
N1 C2 C3 N2 41.95(19)
N2 C4 C5 C6 -7.5(3)
N2 C4 C5 C31 176.18(17)
N3 C7 C8A N4A -36.2(4)
N3 C7 C8B N4B -49.1(7)
N4A C9A C10A C1 12.0(8)
N4A C9A C10A C11A -175.6(5)
N4B C9B C10B C1 12.0(19)
N4B C9B C10B C11B -170.4(11)
N6 C16 C25 C24 -6.7(3)
N6 C16 C25 C26 175.48(19)
N6 C17 C18 N7 37.9(3)
N6 Cu1 N7 C18 11.09(18)
N6 Cu1 N7 C19 -170.0(2)
N6 Cu1 N9 C23 168.53(13)
N6 Cu1 N9 C24 -9.10(17)
N7 C19 C20 C21 -4.7(3)
N7 C19 C20 C40 -177.8(2)
N7 Cu1 N6 C16 -169.2(2)
N7 Cu1 N6 C17 11.81(16)
N7 Cu1 N8 C21 -7.81(17)
N7 Cu1 N8 C22 166.98(13)
N8 C22 C23 N9 -36.91(19)
N8 Cu1 N7 C18 -169.69(18)
N8 Cu1 N7 C19 9.3(2)
N8 Cu1 N9 C23 -10.67(12)
N8 Cu1 N9 C24 171.70(16)
N9 C24 C25 C16 6.7(3)
N9 C24 C25 C26 -175.21(17)
N9 Cu1 N6 C16 9.23(19)
N9 Cu1 N6 C17 -169.75(16)
N9 Cu1 N8 C21 173.74(16)
N9 Cu1 N8 C22 -11.46(12)
N11 C32 C33 C34 143.86(16)
N11 C32 C33 C38 -39.6(2)
C41A C42A C43A C44A -3.8(5)
C41A C46A O1A C47A -172.7(5)
C41B C42B C43B C44B -2.2(18)
C41B C46B O1B C47B -163(2)
C42A C41A C46A C45A 1.1(6)
C42A C41A C46A O1A -177.8(4)
C42A C41A O8A C64A -9.8(5)
C42A C43A C44A C45A 0.3(5)
C42B C41B C46B C45B 0(3)
C42B C41B C46B O1B 176.9(17)
C42B C41B O8B C64B -12(2)
C42B C43B C44B C45B 0.1(16)
C43A C44A C45A C46A 3.9(5)
C43B C44B C45B C46B 2(2)
C44A C45A C46A C41A -4.6(6)
C44A C45A C46A O1A 174.2(4)
C44B C45B C46B C41B -2(3)
C44B C45B C46B O1B -178.5(19)
C45A C46A O1A C47A 8.4(7)
C45B C46B O1B C47B 14(4)
C46A C41A C42A C43A 3.1(6)
C46A C41A O8A C64A 171.9(3)
C46B C41B C42B C43B 2(2)
C46B C41B O8B C64B 168.9(14)
C47A C48A O2A C49 87.5(8)
C47B C48B O2B C49 81(3)
C48A C47A O1A C46A 178.5(5)
C48B C47B O1B C46B 171(2)
C49 C50 O3 C51 164.87(14)
C50 C49 O2A C48A -168.6(5)
C50 C49 O2B C48B -170.4(17)
C51 C52 O4 C53 177.22(15)
C52 C51 O3 C50 -173.54(14)
C53 C54 C55 C56 -0.9(3)
C53 C58 O5 C59 -178.39(17)
C54 C53 C58 C57 -1.5(3)
C54 C53 C58 O5 177.62(17)
C54 C53 O4 C52 -4.8(3)
C54 C55 C56 C57 -0.5(3)
C55 C56 C57 C58 0.9(4)
C56 C57 C58 C53 0.1(3)
C56 C57 C58 O5 -178.9(2)
C57 C58 O5 C59 0.7(3)
C58 C53 C54 C55 1.9(3)
C58 C53 O4 C52 175.42(16)
C59 C60 O6 C61A 86.8(3)
C59 C60 O6 C61B 98.9(10)
C60 C59 O5 C58 -178.26(18)
C61A C62A O7A C63A 173.6(3)
C61B C62B O7B C63B 169.6(13)
C62A C61A O6 C60 -171.1(3)
C62B C61B O6 C60 -177.4(10)
C63A C64A O8A C41A 172.3(3)
C63B C64B O8B C41B 174.7(13)
C64A C63A O7A C62A -178.1(3)
C64B C63B O7B C62B -172.8(12)
O1A C47A C48A O2A 74.3(7)
O1B C47B C48B O2B 69(3)
O2A C49 C50 O3 68.0(4)
O2B C49 C50 O3 76.3(15)
O3 C51 C52 O4 -76.06(17)
O4 C53 C54 C55 -177.85(18)
O4 C53 C58 C57 178.26(18)
O4 C53 C58 O5 -2.6(3)
O5 C59 C60 O6 77.0(2)
O6 C61A C62A O7A 75.4(4)
O6 C61B C62B O7B 66.9(16)
O7A C63A C64A O8A -79.8(3)
O7B C63B C64B O8B -73.4(15)
O8A C41A C42A C43A -175.2(3)
O8A C41A C46A C45A 179.5(4)
O8A C41A C46A O1A 0.6(6)
O8B C41B C42B C43B -177.3(14)
O8B C41B C46B C45B 179.4(17)
O8B C41B C46B O1B -4(2)
